data_7246333
loop_
_publ_author_name
'Pei, Xin-Yue'
'He, Ying'
'Wang, Jia-Yin'
'Wang, Hong-Yan'
'Bo, Qi-Bing'

_publ_section_title
;
 Substituted benzoate-anchored decanuclear titanium-oxo clusters featuring
 an unprecedented defective double-cubane geometry
;
_journal_issue 11
_journal_name_full CrystEngComm
_journal_page_first 1617
_journal_page_last 1625
_journal_paper_doi 10.1039/D2CE01653B
_journal_volume 25
_journal_year 2023
_chemical_formula_moiety 'C126 H210 N2 O36 Ti10'
_chemical_formula_sum 'C126 H210 N2 O36 Ti10'
_chemical_formula_weight 2807.95
_space_group_crystal_system triclinic
_space_group_IT_number 2
_space_group_name_Hall '-P 1'
_space_group_name_H-M_alt 'P -1'
_atom_sites_solution_hydrogens geom
_atom_sites_solution_primary iterative
_audit_creation_date 2022-12-10
_audit_creation_method
;
Olex2 1.3
(compiled 2020.02.04 svn.rd84adfe8 for OlexSys, GUI svn.r6032)
;
_audit_update_record
;
2022-12-09 deposited with the CCDC.	2023-01-30 downloaded from the CCDC.
;
_cell_angle_alpha 83.659(2)
_cell_angle_beta 66.309(3)
_cell_angle_gamma 89.939(2)
_cell_formula_units_Z 1
_cell_length_a 15.7345(4)
_cell_length_b 16.7320(4)
_cell_length_c 17.2068(6)
_cell_measurement_reflns_used 13157
_cell_measurement_temperature 293(2)
_cell_measurement_theta_max 28.9010
_cell_measurement_theta_min 3.7500
_cell_volume 4118.2(2)
_computing_molecular_graphics 'Olex2 1.3 (Dolomanov et al., 2009)'
_computing_publication_material 'Olex2 1.3 (Dolomanov et al., 2009)'
_computing_structure_refinement 'SHELXL 2018/3 (Sheldrick, 2015)'
_computing_structure_solution 'olex2.solve 1.3 (Bourhis et al., 2015)'
_diffrn_ambient_temperature 293(2)
_diffrn_measured_fraction_theta_full 0.998
_diffrn_measured_fraction_theta_max 0.871
_diffrn_measurement_device_type Xcaibur,Eos,Gemini
_diffrn_radiation_type MoK\a
_diffrn_radiation_wavelength 0.71073
_diffrn_reflns_av_R_equivalents 0.0388
_diffrn_reflns_av_unetI/netI 0.0532
_diffrn_reflns_Laue_measured_fraction_full 0.998
_diffrn_reflns_Laue_measured_fraction_max 0.871
_diffrn_reflns_limit_h_max 21
_diffrn_reflns_limit_h_min -21
_diffrn_reflns_limit_k_max 22
_diffrn_reflns_limit_k_min -22
_diffrn_reflns_limit_l_max 22
_diffrn_reflns_limit_l_min -22
_diffrn_reflns_number 54048
_diffrn_reflns_point_group_measured_fraction_full 0.998
_diffrn_reflns_point_group_measured_fraction_max 0.871
_diffrn_reflns_theta_full 25.242
_diffrn_reflns_theta_max 29.213
_diffrn_reflns_theta_min 3.031
_exptl_absorpt_coefficient_mu 0.519
_exptl_absorpt_correction_T_max 0.950
_exptl_absorpt_correction_T_min 0.903
_exptl_absorpt_correction_type multi-scan
_exptl_absorpt_process_details
;
CrysAlisPro 1.171.39.46e (Rigaku Oxford Diffraction, 2018)
Empirical absorption correction using spherical harmonics,
 implemented in SCALE3 ABSPACK scaling algorithm.
;
_exptl_crystal_colour 'clear light colourless'
_exptl_crystal_colour_lustre clear
_exptl_crystal_colour_modifier light
_exptl_crystal_colour_primary colourless
_exptl_crystal_density_diffrn 1.132
_exptl_crystal_description block
_exptl_crystal_F_000 1488
_exptl_crystal_size_max 0.2
_exptl_crystal_size_mid 0.1
_exptl_crystal_size_min 0.1
_refine_diff_density_max 0.631
_refine_diff_density_min -0.396
_refine_diff_density_rms 0.060
_refine_ls_extinction_method none
_refine_ls_goodness_of_fit_ref 1.023
_refine_ls_hydrogen_treatment constr
_refine_ls_matrix_type full
_refine_ls_number_parameters 1069
_refine_ls_number_reflns 19458
_refine_ls_number_restraints 759
_refine_ls_restrained_S_all 1.070
_refine_ls_R_factor_all 0.0875
_refine_ls_R_factor_gt 0.0474
_refine_ls_shift/su_max 0.001
_refine_ls_shift/su_mean 0.000
_refine_ls_structure_factor_coef Fsqd
_refine_ls_weighting_details 'w=1/[\s^2^(Fo^2^)+(0.0654P)^2^+1.7221P] where P=(Fo^2^+2Fc^2^)/3'
_refine_ls_weighting_scheme calc
_refine_ls_wR_factor_gt 0.1199
_refine_ls_wR_factor_ref 0.1460
_reflns_Friedel_coverage 0.000
_reflns_number_gt 12597
_reflns_number_total 19458
_reflns_threshold_expression 'I > 2\s(I)'
_cod_data_source_file d2ce01653b2.cif
_cod_data_source_block Ti-DTBB
_cod_depositor_comments 'Adding full bibliography for 7246333--7246336.cif.'
_cod_database_code 7246333
_shelx_shelxl_version_number 2018/3
_shelx_space_group_comment
;
The symmetry employed for this shelxl refinement is uniquely defined
by the following loop, which should always be used as a source of
symmetry information in preference to the above space-group names.
They are only intended as comments.
;
_shelx_estimated_absorpt_t_max 0.950
_shelx_estimated_absorpt_t_min 0.903
_olex2_refinement_description
;
1. Fixed Uiso
 At 1.2 times of:
  All C(H) groups
 At 1.5 times of:
  All C(H,H,H) groups
2. Restrained distances
 C59-C58
 1.5 with sigma of 0.02
 C40-C38 = C39A-C38 = C39-C38 = C41A-C38 = C41-C38 = C40A-C38
 1.52 with sigma of 0.02
 C26-C23 = C25A-C23 = C25-C23 = C24A-C23 = C24-C23 = C26A-C23
 1.52 with sigma of 0.02
 C11-C10 = C8-C11 = C9-C11
 1.52 with sigma of 0.02
 C11A-C10A = C9A-C11A = C8A-C11A
 1.52 with sigma of 0.02
 C14-C12 = C14A-C12 = C13-C12 = C13A-C12 = C15-C12 = C15A-C12
 1.52 with sigma of 0.02
 C29A-C27 = C30-C27 = C30A-C27 = C28-C27 = C28A-C27 = C29-C27
 1.52 with sigma of 0.02
 C57-C55 = C56A-C55A = C57A-C55A = C56-C55
 1.52 with sigma of 0.02
 C56-C55 = C55-C57
 1.52 with sigma of 0.02
 C59-C58 = C58-C60
 1.52 with sigma of 0.02
 C59A-C58A = C58A-C60A
 1.52 with sigma of 0.02
 C53-C64 = C64-C54
 1.52 with sigma of 0.02
 C54A-C64A = C64A-C53A
 1.52 with sigma of 0.02
 C56-C57
 2.633 with sigma of 0.04
 C59A-C60A
 2.633 with sigma of 0.04
 C59-C60
 2.633 with sigma of 0.04
 C53-C54
 2.633 with sigma of 0.04
 C54A-C53A
 2.633 with sigma of 0.04
 C38-C36 \\sim C38-C39 \\sim C38-C40 \\sim C38-C41 \\sim C38-C41A \\sim
C38-C40A \\sim C38-C39A
 with sigma of 0.02
 C39-C40 \\sim C39-C41 \\sim C40-C41 \\sim C41A-C40A \\sim C41A-C39A \\sim
C40A-C39A
 with sigma of 0.04
 C24-C26 \\sim C24A-C26A \\sim C25-C26 \\sim C25A-C26A
 with sigma of 0.04
 C23-C24 \\sim C23-C24A \\sim C23-C25 \\sim C23-C25A \\sim C23-C26 \\sim
C23-C26A \\sim C23-C19
 with sigma of 0.02
 C11A-C8A \\sim C11A-C10A \\sim C11A-C9A \\sim C11A-C4
 with sigma of 0.02
 C8-C9 \\sim C8-C10 \\sim C9-C10
 with sigma of 0.04
 C11-C4 \\sim C11-C8 \\sim C11-C9 \\sim C11-C10
 with sigma of 0.02
 C8A-C10A \\sim C8A-C9A \\sim C10A-C9A
 with sigma of 0.04
 C4-C11A \\sim C4-C11
 with sigma of 0.02
 C15-C14 \\sim C15A-C14A \\sim C13-C14 \\sim C13A-C14A
 with sigma of 0.04
 C12-C15 \\sim C12-C15A \\sim C12-C13 \\sim C12-C13A \\sim C12-C6 \\sim C12-C14
\\sim C12-C14A
 with sigma of 0.02
 C27-C21 \\sim C27-C28 \\sim C27-C29 \\sim C27-C30 \\sim C27-C29A \\sim
C27-C30A \\sim C27-C28A
 with sigma of 0.02
 C28-C29 \\sim C28-C30 \\sim C29-C30 \\sim C29A-C30A \\sim C29A-C28A \\sim
C30A-C28A
 with sigma of 0.04
 O16-C55 \\sim O16-C55A
 with sigma of 0.02
 O17-C58 \\sim O17-C58A
 with sigma of 0.02
 O15-C64A \\sim O15-C64
 with sigma of 0.02
3. Uiso/Uaniso restraints and constraints
C14A \\sim C12 \\sim C15A \\sim C13A \\sim C6: within 2A with sigma of 0.01 and
sigma for terminal atoms of 0.02 within 2A
C29A \\sim C27 \\sim C28A \\sim C30A: within 2A with sigma of 0.01 and sigma
for terminal atoms of 0.02 within 2A
C42 \\sim C43 \\sim C44 \\sim C45: within 2A with sigma of 0.01 and sigma for
terminal atoms of 0.01 within 2A
Uanis(C8) \\sim Ueq, Uanis(C10) \\sim Ueq, Uanis(C9) \\sim Ueq: with sigma of
0.01 and sigma for terminal atoms of 0.02
Uanis(C29) \\sim Ueq, Uanis(C28) \\sim Ueq, Uanis(C30) \\sim Ueq: with sigma of
0.01 and sigma for terminal atoms of 0.02
Uanis(C59) \\sim Ueq: with sigma of 0.01 and sigma for terminal atoms of 0.02
Uanis(C40) \\sim Ueq, Uanis(C39) \\sim Ueq, Uanis(C41) \\sim Ueq: with sigma of
0.01 and sigma for terminal atoms of 0.02
Uanis(C13) \\sim Ueq, Uanis(C14) \\sim Ueq, Uanis(C15) \\sim Ueq: with sigma of
0.01 and sigma for terminal atoms of 0.02
Uanis(C23) \\sim Ueq, Uanis(C24) \\sim Ueq, Uanis(C25) \\sim Ueq, Uanis(C26)
\\sim Ueq, Uanis(C24A) \\sim Ueq, Uanis(C25A) \\sim Ueq, Uanis(C26A) \\sim Ueq:
with sigma of 0.01 and sigma for terminal atoms of 0.02
Uanis(C4) \\sim Ueq, Uanis(C11) \\sim Ueq, Uanis(C9) \\sim Ueq, Uanis(C8) \\sim
Ueq, Uanis(C10) \\sim Ueq: with sigma of 0.01 and sigma for terminal atoms of
0.02
Uanis(C4) \\sim Ueq, Uanis(C11A) \\sim Ueq, Uanis(C9A) \\sim Ueq, Uanis(C10A)
\\sim Ueq, Uanis(C8A) \\sim Ueq: with sigma of 0.01 and sigma for terminal
atoms of 0.02
4. Rigid body (RIGU) restrains
 C39, C41, C40, C38, C36
 with sigma for 1-2 distances of 0.001 and sigma for 1-3 distances of 0.001
 C41A, C39A, C40A, C36, C38
 with sigma for 1-2 distances of 0.001 and sigma for 1-3 distances of 0.001
 C23, C24A, C25A, C26A, C19
 with sigma for 1-2 distances of 0.001 and sigma for 1-3 distances of 0.001
 C23, C24, C25, C26, C19
 with sigma for 1-2 distances of 0.001 and sigma for 1-3 distances of 0.001
 C8A, C10A, C9A, C11A, C4
 with sigma for 1-2 distances of 0.001 and sigma for 1-3 distances of 0.001
 C8, C9, C10, C11, C4
 with sigma for 1-2 distances of 0.001 and sigma for 1-3 distances of 0.001
 C12, C13A, C14A, C15A
 with sigma for 1-2 distances of 0.004 and sigma for 1-3 distances of 0.004
 C12, C13, C14, C15
 with sigma for 1-2 distances of 0.001 and sigma for 1-3 distances of 0.001
 C14A, C12, C15A, C13A, C6
 with sigma for 1-2 distances of 0.001 and sigma for 1-3 distances of 0.001
 C55, C57, C56, O16
 with sigma for 1-2 distances of 0.001 and sigma for 1-3 distances of 0.001
 C55A, C57A, C56A, O16
 with sigma for 1-2 distances of 0.001 and sigma for 1-3 distances of 0.001
 C60A, C58A, C59A, O17
 with sigma for 1-2 distances of 0.001 and sigma for 1-3 distances of 0.001
 C59, C58, C60, O17
 with sigma for 1-2 distances of 0.001 and sigma for 1-3 distances of 0.001
 C53, C64, C54, O15
 with sigma for 1-2 distances of 0.001 and sigma for 1-3 distances of 0.001
 C54A, C64A, C53A, O15
 with sigma for 1-2 distances of 0.001 and sigma for 1-3 distances of 0.001
5. Others
 Sof(C41A)=Sof(H41D)=Sof(H41E)=Sof(H41F)=Sof(C40A)=Sof(H40D)=Sof(H40E)=
 Sof(H40F)=Sof(C39A)=Sof(H39D)=Sof(H39E)=Sof(H39F)=1-FVAR(1)
 Sof(C39)=Sof(H39A)=Sof(H39B)=Sof(H39C)=Sof(C40)=Sof(H40A)=Sof(H40B)=Sof(H40C)=
 Sof(C41)=Sof(H41A)=Sof(H41B)=Sof(H41C)=FVAR(1)
 Sof(C24A)=Sof(H24D)=Sof(H24E)=Sof(H24F)=Sof(C25A)=Sof(H25D)=Sof(H25E)=
 Sof(H25F)=Sof(C26A)=Sof(H26D)=Sof(H26E)=Sof(H26F)=1-FVAR(2)
 Sof(C24)=Sof(H24A)=Sof(H24B)=Sof(H24C)=Sof(C25)=Sof(H25A)=Sof(H25B)=Sof(H25C)=
 Sof(C26)=Sof(H26A)=Sof(H26B)=Sof(H26C)=FVAR(2)
 Sof(C8A)=Sof(H8AA)=Sof(H8AB)=Sof(H8AC)=Sof(C10A)=Sof(H10D)=Sof(H10E)=
 Sof(H10F)=Sof(C9A)=Sof(H9AA)=Sof(H9AB)=Sof(H9AC)=1-FVAR(3)
 Sof(C8)=Sof(H8A)=Sof(H8B)=Sof(H8C)=Sof(C9)=Sof(H9A)=Sof(H9B)=Sof(H9C)=
 Sof(C10)=Sof(H10A)=Sof(H10B)=Sof(H10C)=FVAR(3)
 Sof(C11A)=1-FVAR(4)
 Sof(C11)=FVAR(4)
 Sof(C13A)=Sof(H13D)=Sof(H13E)=Sof(H13F)=Sof(C14A)=Sof(H14D)=Sof(H14E)=
 Sof(H14F)=Sof(C15A)=Sof(H15D)=Sof(H15E)=Sof(H15F)=1-FVAR(5)
 Sof(C13)=Sof(H13A)=Sof(H13B)=Sof(H13C)=Sof(C14)=Sof(H14A)=Sof(H14B)=Sof(H14C)=
 Sof(C15)=Sof(H15A)=Sof(H15B)=Sof(H15C)=FVAR(5)
 Sof(C29A)=Sof(H29D)=Sof(H29E)=Sof(H29F)=Sof(C30A)=Sof(H30D)=Sof(H30E)=
 Sof(H30F)=Sof(C28A)=Sof(H28D)=Sof(H28E)=Sof(H28F)=1-FVAR(6)
 Sof(C28)=Sof(H28A)=Sof(H28B)=Sof(H28C)=Sof(C29)=Sof(H29A)=Sof(H29B)=Sof(H29C)=
 Sof(C30)=Sof(H30A)=Sof(H30B)=Sof(H30C)=FVAR(6)
 Sof(C57A)=Sof(H57D)=Sof(H57E)=Sof(H57F)=Sof(C55A)=Sof(H55A)=Sof(C56A)=
 Sof(H56D)=Sof(H56E)=Sof(H56F)=1-FVAR(7)
 Sof(C55)=Sof(H55)=Sof(C56)=Sof(H56A)=Sof(H56B)=Sof(H56C)=Sof(C57)=Sof(H57A)=
 Sof(H57B)=Sof(H57C)=FVAR(7)
 Sof(C58A)=Sof(H58A)=Sof(C60A)=Sof(H60D)=Sof(H60E)=Sof(H60F)=Sof(C59A)=
 Sof(H59D)=Sof(H59E)=Sof(H59F)=1-FVAR(8)
 Sof(C58)=Sof(H58)=Sof(C59)=Sof(H59A)=Sof(H59B)=Sof(H59C)=Sof(C60)=Sof(H60A)=
 Sof(H60B)=Sof(H60C)=FVAR(8)
 Sof(C64A)=Sof(H64A)=Sof(C53A)=Sof(H53D)=Sof(H53E)=Sof(H53F)=Sof(C54A)=
 Sof(H54D)=Sof(H54E)=Sof(H54F)=1-FVAR(9)
 Sof(C53)=Sof(H53A)=Sof(H53B)=Sof(H53C)=Sof(C54)=Sof(H54A)=Sof(H54B)=Sof(H54C)=
 Sof(C64)=Sof(H64)=FVAR(9)
6.a Ternary CH refined with riding coordinates:
 C46(H46), C49(H49), C55(H55), C58(H58), C55A(H55A), C58A(H58A), C64(H64),
 C64A(H64A)
6.b Aromatic/amide H refined with riding coordinates:
 C3(H3), C5(H5), C7(H7), C18(H18), C20(H20), C22(H22), C33(H33), C35(H35),
 C37(H37), C61(H61)
6.c Idealised Me refined as rotating group:
 C8(H8A,H8B,H8C), C9(H9A,H9B,H9C), C10(H10A,H10B,H10C), C13(H13A,H13B,H13C),
 C14(H14A,H14B,H14C), C15(H15A,H15B,H15C), C24(H24A,H24B,H24C), C25(H25A,H25B,
 H25C), C26(H26A,H26B,H26C), C28(H28A,H28B,H28C), C29(H29A,H29B,H29C), C30(H30A,
 H30B,H30C), C39(H39A,H39B,H39C), C40(H40A,H40B,H40C), C41(H41A,H41B,H41C),
 C43(H43A,H43B,H43C), C44(H44A,H44B,H44C), C45(H45A,H45B,H45C), C47(H47A,H47B,
 H47C), C48(H48A,H48B,H48C), C50(H50A,H50B,H50C), C51(H51A,H51B,H51C), C53(H53A,
 H53B,H53C), C54(H54A,H54B,H54C), C56(H56A,H56B,H56C), C57(H57A,H57B,H57C),
 C59(H59A,H59B,H59C), C60(H60A,H60B,H60C), C62(H62A,H62B,H62C), C63(H63A,H63B,
 H63C), C41A(H41D,H41E,H41F), C40A(H40D,H40E,H40F), C39A(H39D,H39E,H39F),
 C24A(H24D,H24E,H24F), C25A(H25D,H25E,H25F), C26A(H26D,H26E,H26F), C8A(H8AA,
 H8AB,H8AC), C10A(H10D,H10E,H10F), C9A(H9AA,H9AB,H9AC), C13A(H13D,H13E,H13F),
 C14A(H14D,H14E,H14F), C15A(H15D,H15E,H15F), C29A(H29D,H29E,H29F), C30A(H30D,
 H30E,H30F), C28A(H28D,H28E,H28F), C57A(H57D,H57E,H57F), C56A(H56D,H56E,H56F),
 C60A(H60D,H60E,H60F), C59A(H59D,H59E,H59F), C53A(H53D,H53E,H53F), C54A(H54D,
 H54E,H54F)
;
_olex2_submission_special_instructions 'No special instructions were received'

loop_
_space_group_symop_operation_xyz
'x, y, z'
'-x, -y, -z'

loop_
_atom_site_label
_atom_site_type_symbol
_atom_site_fract_x
_atom_site_fract_y
_atom_site_fract_z
_atom_site_U_iso_or_equiv
_atom_site_adp_type
_atom_site_occupancy
_atom_site_site_symmetry_order
_atom_site_calc_flag
_atom_site_refinement_flags_posn
_atom_site_refinement_flags_adp
_atom_site_refinement_flags_occupancy
_atom_site_disorder_assembly
_atom_site_disorder_group
Ti1 Ti 0.45409(3) 0.32067(2) -0.07213(3) 0.02931(11) Uani 1 1 d . . . . .
Ti2 Ti 0.34212(3) 0.44705(2) 0.03769(3) 0.02694(10) Uani 1 1 d . . . . .
Ti3 Ti 0.48372(3) 0.39342(2) 0.11272(2) 0.02521(10) Uani 1 1 d . . . . .
Ti4 Ti 0.37698(3) 0.51952(3) 0.22427(3) 0.03134(11) Uani 1 1 d . . . . .
Ti5 Ti 0.58653(3) 0.52413(3) 0.15415(3) 0.03238(11) Uani 1 1 d . . . . .
O1 O 0.52461(11) 0.40366(9) -0.15593(10) 0.0305(4) Uani 1 1 d . . . . .
O2 O 0.34908(11) 0.39592(9) -0.06274(10) 0.0307(4) Uani 1 1 d . . . . .
O3 O 0.45598(10) 0.37170(9) 0.01996(9) 0.0264(3) Uani 1 1 d . . . . .
O4 O 0.38300(10) 0.47293(9) 0.12037(9) 0.0257(3) Uani 1 1 d . . . . .
O5 O 0.58625(10) 0.47004(9) 0.05467(10) 0.0265(3) Uani 1 1 d . . . . .
O6 O 0.47804(11) 0.45145(9) 0.21389(9) 0.0293(3) Uani 1 1 d . . . . .
O7 O 0.26581(12) 0.33825(10) 0.10227(11) 0.0378(4) Uani 1 1 d . . . . .
O8 O 0.34511(13) 0.24779(10) 0.01602(12) 0.0391(4) Uani 1 1 d . . . . .
O9 O 0.37190(11) 0.32611(10) 0.20764(10) 0.0339(4) Uani 1 1 d . . . . .
O10 O 0.28694(12) 0.41970(10) 0.28506(11) 0.0401(4) Uani 1 1 d . . . . .
O11 O 0.41976(14) 0.27997(10) -0.16671(11) 0.0424(4) Uani 1 1 d . . . . .
O12 O 0.41560(14) 0.39865(11) -0.24015(12) 0.0448(5) Uani 1 1 d . . . . .
O13 O 0.53584(13) 0.24355(10) -0.08527(12) 0.0434(4) Uani 1 1 d . . . . .
O14 O 0.54835(12) 0.30724(10) 0.12394(11) 0.0362(4) Uani 1 1 d . . . . .
O15 O 0.67381(14) 0.47117(12) 0.17610(13) 0.0500(5) Uani 1 1 d D . . . .
O16 O 0.34331(15) 0.55522(11) 0.32608(11) 0.0498(5) Uani 1 1 d D . . . .
O17 O 0.23156(12) 0.49177(11) 0.07196(12) 0.0426(4) Uani 1 1 d D . . . .
O18 O 0.28246(13) 0.59647(11) 0.20384(12) 0.0435(4) Uani 1 1 d . . . . .
N1 N 0.23386(16) 0.68177(14) 0.12145(15) 0.0490(6) Uani 1 1 d . . . . .
C1 C 0.4159(2) 0.32255(17) -0.23100(17) 0.0417(6) Uani 1 1 d . . . . .
C2 C 0.4097(2) 0.27871(17) -0.29981(18) 0.0466(7) Uani 1 1 d . . . . .
C3 C 0.3896(3) 0.19686(19) -0.2853(2) 0.0600(9) Uani 1 1 d . . . . .
H3 H 0.381428 0.169084 -0.232693 0.072 Uiso 1 1 calc R U . . .
C4 C 0.3814(3) 0.1552(2) -0.3469(2) 0.0745(10) Uani 1 1 d D U . . .
C5 C 0.3966(3) 0.1991(2) -0.4258(2) 0.0789(12) Uani 1 1 d . . . . .
H5 H 0.392102 0.172100 -0.468496 0.095 Uiso 1 1 calc R U . . .
C6 C 0.4181(3) 0.2812(2) -0.4428(2) 0.0715(10) Uani 1 1 d D U . . .
C7 C 0.4234(2) 0.32089(19) -0.3782(2) 0.0566(8) Uani 1 1 d . . . . .
H7 H 0.436254 0.376215 -0.387545 0.068 Uiso 1 1 calc R U . . .
C8 C 0.4528(10) 0.0235(6) -0.3292(12) 0.166(5) Uani 0.551(10) 1 d D U P A 1
H8A H 0.443721 -0.034007 -0.323031 0.249 Uiso 0.551(10) 1 calc R U P A 1
H8B H 0.463757 0.038736 -0.281735 0.249 Uiso 0.551(10) 1 calc R U P A 1
H8C H 0.505314 0.040790 -0.381440 0.249 Uiso 0.551(10) 1 calc R U P A 1
C9 C 0.2839(11) 0.0413(8) -0.2448(8) 0.158(5) Uani 0.551(10) 1 d D U P A 1
H9A H 0.269555 -0.015593 -0.235594 0.236 Uiso 0.551(10) 1 calc R U P A 1
H9B H 0.230885 0.069688 -0.244857 0.236 Uiso 0.551(10) 1 calc R U P A 1
H9C H 0.299753 0.056489 -0.199880 0.236 Uiso 0.551(10) 1 calc R U P A 1
C10 C 0.3374(13) 0.0305(7) -0.3972(8) 0.152(5) Uani 0.551(10) 1 d D U P A 1
H10A H 0.387550 0.039987 -0.452760 0.227 Uiso 0.551(10) 1 calc R U P A 1
H10B H 0.283906 0.057516 -0.398087 0.227 Uiso 0.551(10) 1 calc R U P A 1
H10C H 0.322545 -0.026275 -0.382156 0.227 Uiso 0.551(10) 1 calc R U P A 1
C11 C 0.3666(10) 0.0628(6) -0.3313(7) 0.105(3) Uani 0.53(4) 1 d D U P A 1
C12 C 0.4352(4) 0.3270(3) -0.5301(3) 0.0978(12) Uani 1 1 d D U . . .
C13 C 0.4287(7) 0.2749(5) -0.5934(4) 0.112(3) Uani 0.674(8) 1 d D U P B 1
H13A H 0.367032 0.250912 -0.572389 0.167 Uiso 0.674(8) 1 calc R U P B 1
H13B H 0.472527 0.233363 -0.601098 0.167 Uiso 0.674(8) 1 calc R U P B 1
H13C H 0.442529 0.307205 -0.647058 0.167 Uiso 0.674(8) 1 calc R U P B 1
C14 C 0.3556(7) 0.3854(6) -0.5162(5) 0.148(4) Uani 0.674(8) 1 d D U P B 1
H14A H 0.363671 0.414971 -0.570009 0.222 Uiso 0.674(8) 1 calc R U P B 1
H14B H 0.356683 0.422291 -0.477606 0.222 Uiso 0.674(8) 1 calc R U P B 1
H14C H 0.297097 0.355344 -0.492477 0.222 Uiso 0.674(8) 1 calc R U P B 1
C15 C 0.5240(8) 0.3765(9) -0.5654(6) 0.171(4) Uani 0.674(8) 1 d D U P B 1
H15A H 0.533487 0.403599 -0.620619 0.256 Uiso 0.674(8) 1 calc R U P B 1
H15B H 0.574526 0.342291 -0.570674 0.256 Uiso 0.674(8) 1 calc R U P B 1
H15C H 0.521101 0.415601 -0.527651 0.256 Uiso 0.674(8) 1 calc R U P B 1
C16 C 0.30334(17) 0.34760(15) 0.26951(15) 0.0343(5) Uani 1 1 d . . . . .
C17 C 0.23941(19) 0.28233(16) 0.33178(17) 0.0435(7) Uani 1 1 d . . . . .
C18 C 0.1708(2) 0.3007(2) 0.4078(2) 0.0620(9) Uani 1 1 d . . . . .
H18 H 0.159468 0.354202 0.416597 0.074 Uiso 1 1 calc R U . . .
C19 C 0.1191(3) 0.2402(2) 0.4705(2) 0.0788(12) Uani 1 1 d D . . . .
C20 C 0.1365(3) 0.1611(2) 0.4545(2) 0.0785(12) Uani 1 1 d . . . . .
H20 H 0.101402 0.120124 0.496232 0.094 Uiso 1 1 calc R U . . .
C21 C 0.2041(2) 0.14022(18) 0.3788(2) 0.0587(8) Uani 1 1 d D . . . .
C22 C 0.2547(2) 0.20268(17) 0.31733(18) 0.0458(7) Uani 1 1 d . . . . .
H22 H 0.299558 0.190887 0.265535 0.055 Uiso 1 1 calc R U . . .
C23 C 0.0444(3) 0.2591(3) 0.5572(3) 0.1060(14) Uani 1 1 d D U . . .
C24 C 0.0367(6) 0.3491(4) 0.5650(5) 0.137(3) Uani 0.773(7) 1 d D U P C 1
H24A H 0.025492 0.375902 0.517944 0.205 Uiso 0.773(7) 1 calc R U P C 1
H24B H 0.093549 0.370801 0.564209 0.205 Uiso 0.773(7) 1 calc R U P C 1
H24C H -0.013811 0.357298 0.617752 0.205 Uiso 0.773(7) 1 calc R U P C 1
C25 C 0.0663(7) 0.2153(6) 0.6279(4) 0.160(3) Uani 0.773(7) 1 d D U P C 1
H25A H 0.126590 0.233538 0.622191 0.241 Uiso 0.773(7) 1 calc R U P C 1
H25B H 0.065743 0.158507 0.624357 0.241 Uiso 0.773(7) 1 calc R U P C 1
H25C H 0.020439 0.226163 0.682212 0.241 Uiso 0.773(7) 1 calc R U P C 1
C26 C -0.0528(4) 0.2277(5) 0.5674(5) 0.141(3) Uani 0.773(7) 1 d D U P C 1
H26A H -0.099086 0.240847 0.620410 0.212 Uiso 0.773(7) 1 calc R U P C 1
H26B H -0.053204 0.170338 0.567174 0.212 Uiso 0.773(7) 1 calc R U P C 1
H26C H -0.066268 0.252495 0.520798 0.212 Uiso 0.773(7) 1 calc R U P C 1
C27 C 0.2228(3) 0.05189(19) 0.3648(2) 0.0707(10) Uani 1 1 d D U . . .
C28 C 0.2932(8) 0.0424(4) 0.2758(5) 0.115(4) Uani 0.664(9) 1 d D U P D 1
H28A H 0.300747 -0.013823 0.269636 0.172 Uiso 0.664(9) 1 calc R U P D 1
H28B H 0.351700 0.067544 0.266988 0.172 Uiso 0.664(9) 1 calc R U P D 1
H28C H 0.271870 0.067380 0.234426 0.172 Uiso 0.664(9) 1 calc R U P D 1
C29 C 0.2517(9) 0.0120(5) 0.4317(7) 0.142(4) Uani 0.664(9) 1 d D U P D 1
H29A H 0.256059 -0.044640 0.427220 0.213 Uiso 0.664(9) 1 calc R U P D 1
H29B H 0.206493 0.020398 0.487217 0.213 Uiso 0.664(9) 1 calc R U P D 1
H29C H 0.311067 0.034709 0.423666 0.213 Uiso 0.664(9) 1 calc R U P D 1
C30 C 0.1317(5) 0.0077(5) 0.3744(8) 0.128(4) Uani 0.664(9) 1 d D U P D 1
H30A H 0.115617 0.027811 0.327886 0.193 Uiso 0.664(9) 1 calc R U P D 1
H30B H 0.082487 0.017134 0.427528 0.193 Uiso 0.664(9) 1 calc R U P D 1
H30C H 0.140643 -0.048983 0.373896 0.193 Uiso 0.664(9) 1 calc R U P D 1
C31 C 0.27505(18) 0.26938(15) 0.07753(17) 0.0372(6) Uani 1 1 d . . . . .
C32 C 0.1957(2) 0.20793(17) 0.12102(19) 0.0455(7) Uani 1 1 d . . . . .
C33 C 0.1146(2) 0.22709(19) 0.1858(2) 0.0560(8) Uani 1 1 d . . . . .
H33 H 0.111136 0.276658 0.206379 0.067 Uiso 1 1 calc R U . . .
C34 C 0.0379(2) 0.1727(2) 0.2207(3) 0.0726(11) Uani 1 1 d . . . . .
C35 C 0.0471(3) 0.0996(2) 0.1881(3) 0.0755(12) Uani 1 1 d . . . . .
H35 H -0.003716 0.063003 0.210554 0.091 Uiso 1 1 calc R U . . .
C36 C 0.1275(3) 0.07797(19) 0.1242(3) 0.0693(9) Uani 1 1 d D . . . .
C37 C 0.2025(2) 0.13351(17) 0.0910(2) 0.0556(8) Uani 1 1 d . . . . .
H37 H 0.257901 0.120734 0.048256 0.067 Uiso 1 1 calc R U . . .
C38 C 0.1354(4) -0.0041(2) 0.0895(3) 0.0988(13) Uani 1 1 d D . . . .
C39 C 0.1530(11) 0.0126(6) -0.0051(6) 0.129(4) Uani 0.556(10) 1 d D U P E 1
H39A H 0.109124 0.049741 -0.011656 0.194 Uiso 0.556(10) 1 calc R U P E 1
H39B H 0.145865 -0.036886 -0.025830 0.194 Uiso 0.556(10) 1 calc R U P E 1
H39C H 0.214918 0.035290 -0.037154 0.194 Uiso 0.556(10) 1 calc R U P E 1
C40 C 0.0471(8) -0.0583(7) 0.1360(9) 0.144(4) Uani 0.556(10) 1 d D U P E 1
H40A H -0.004428 -0.031952 0.129751 0.216 Uiso 0.556(10) 1 calc R U P E 1
H40B H 0.035075 -0.068788 0.195527 0.216 Uiso 0.556(10) 1 calc R U P E 1
H40C H 0.055219 -0.108246 0.111738 0.216 Uiso 0.556(10) 1 calc R U P E 1
C41 C 0.2153(8) -0.0473(6) 0.1017(10) 0.132(4) Uani 0.556(10) 1 d D U P E 1
H41A H 0.219582 -0.099472 0.082420 0.199 Uiso 0.556(10) 1 calc R U P E 1
H41B H 0.204332 -0.053377 0.161167 0.199 Uiso 0.556(10) 1 calc R U P E 1
H41C H 0.272435 -0.016367 0.069216 0.199 Uiso 0.556(10) 1 calc R U P E 1
C42 C -0.0544(3) 0.1929(3) 0.2908(4) 0.1083(17) Uani 1 1 d . U . . .
C43 C -0.1311(4) 0.1886(4) 0.2557(5) 0.161(3) Uani 1 1 d . U . . .
H43A H -0.189734 0.200487 0.298729 0.241 Uiso 1 1 calc R U . . .
H43B H -0.135301 0.135442 0.241011 0.241 Uiso 1 1 calc R U . . .
H43C H -0.115639 0.227066 0.205858 0.241 Uiso 1 1 calc R U . . .
C44 C -0.0824(4) 0.1291(4) 0.3659(4) 0.169(3) Uani 1 1 d . U . . .
H44A H -0.038361 0.129998 0.391494 0.253 Uiso 1 1 calc R U . . .
H44B H -0.083928 0.077351 0.347252 0.253 Uiso 1 1 calc R U . . .
H44C H -0.142968 0.139141 0.407133 0.253 Uiso 1 1 calc R U . . .
C45 C -0.0532(4) 0.2753(4) 0.3138(4) 0.164(3) Uani 1 1 d . U . . .
H45A H -0.114723 0.287395 0.351447 0.246 Uiso 1 1 calc R U . . .
H45B H -0.032232 0.313148 0.262934 0.246 Uiso 1 1 calc R U . . .
H45C H -0.011884 0.279006 0.341998 0.246 Uiso 1 1 calc R U . . .
C46 C 0.5775(3) 0.1731(2) -0.1192(3) 0.0796(12) Uani 1 1 d . . . . .
H46 H 0.624340 0.159530 -0.096467 0.095 Uiso 1 1 calc R U . . .
C47 C 0.5064(4) 0.1047(2) -0.0884(4) 0.123(2) Uani 1 1 d . . . . .
H47A H 0.473908 0.101180 -0.027391 0.184 Uiso 1 1 calc R U . . .
H47B H 0.536557 0.055329 -0.103481 0.184 Uiso 1 1 calc R U . . .
H47C H 0.462960 0.113504 -0.114494 0.184 Uiso 1 1 calc R U . . .
C48 C 0.6271(4) 0.1898(3) -0.2145(3) 0.1237(19) Uani 1 1 d . . . . .
H48A H 0.582466 0.196826 -0.239354 0.186 Uiso 1 1 calc R U . . .
H48B H 0.664541 0.145379 -0.236061 0.186 Uiso 1 1 calc R U . . .
H48C H 0.666204 0.237934 -0.229031 0.186 Uiso 1 1 calc R U . . .
C49 C 0.5374(2) 0.23027(16) 0.17245(19) 0.0476(7) Uani 1 1 d . . . . .
H49 H 0.482314 0.229912 0.226172 0.057 Uiso 1 1 calc R U . . .
C50 C 0.5216(3) 0.16703(19) 0.1228(3) 0.0807(12) Uani 1 1 d . . . . .
H50A H 0.466417 0.177798 0.113214 0.121 Uiso 1 1 calc R U . . .
H50B H 0.514451 0.114865 0.154770 0.121 Uiso 1 1 calc R U . . .
H50C H 0.573903 0.168235 0.068831 0.121 Uiso 1 1 calc R U . . .
C51 C 0.6212(3) 0.2172(3) 0.1931(3) 0.0862(13) Uani 1 1 d . . . . .
H51A H 0.674920 0.212566 0.141477 0.129 Uiso 1 1 calc R U . . .
H51B H 0.611035 0.168721 0.231780 0.129 Uiso 1 1 calc R U . . .
H51C H 0.631115 0.262061 0.219337 0.129 Uiso 1 1 calc R U . . .
C53 C 0.8087(16) 0.4046(15) 0.1340(11) 0.127(6) Uani 0.442(15) 1 d D . P F 1
H53A H 0.791720 0.351430 0.127534 0.191 Uiso 0.442(15) 1 calc R U P F 1
H53B H 0.865891 0.403678 0.141488 0.191 Uiso 0.442(15) 1 calc R U P F 1
H53C H 0.816399 0.440509 0.083776 0.191 Uiso 0.442(15) 1 calc R U P F 1
C54 C 0.7671(18) 0.4999(16) 0.2507(18) 0.159(9) Uani 0.442(15) 1 d D . P F 1
H54A H 0.790898 0.545724 0.207975 0.239 Uiso 0.442(15) 1 calc R U P F 1
H54B H 0.816112 0.478788 0.265398 0.239 Uiso 0.442(15) 1 calc R U P F 1
H54C H 0.718235 0.515983 0.300626 0.239 Uiso 0.442(15) 1 calc R U P F 1
C55 C 0.2723(5) 0.5985(5) 0.3868(5) 0.0636(19) Uani 0.609(18) 1 d D . P G 1
H55 H 0.254806 0.643296 0.355386 0.076 Uiso 0.609(18) 1 calc R U P G 1
C56 C 0.1908(7) 0.5449(9) 0.4349(9) 0.114(4) Uani 0.609(18) 1 d D . P G 1
H56A H 0.159525 0.535315 0.398850 0.171 Uiso 0.609(18) 1 calc R U P G 1
H56B H 0.149523 0.569397 0.483240 0.171 Uiso 0.609(18) 1 calc R U P G 1
H56C H 0.209686 0.494792 0.454384 0.171 Uiso 0.609(18) 1 calc R U P G 1
C57 C 0.3197(11) 0.6328(12) 0.4389(9) 0.138(5) Uani 0.609(18) 1 d D . P G 1
H57A H 0.324314 0.590820 0.479642 0.207 Uiso 0.609(18) 1 calc R U P G 1
H57B H 0.283721 0.674838 0.468535 0.207 Uiso 0.609(18) 1 calc R U P G 1
H57C H 0.380798 0.654254 0.401272 0.207 Uiso 0.609(18) 1 calc R U P G 1
C58 C 0.1335(6) 0.4961(8) 0.1138(7) 0.073(3) Uani 0.508(10) 1 d D . P H 1
H58 H 0.116286 0.551595 0.104693 0.088 Uiso 0.508(10) 1 calc R U P H 1
C59 C 0.0929(5) 0.4419(6) 0.0710(6) 0.092(3) Uani 0.508(10) 1 d D U P H 1
H59A H 0.124205 0.453981 0.010044 0.139 Uiso 0.508(10) 1 calc R U P H 1
H59B H 0.027889 0.450661 0.088334 0.139 Uiso 0.508(10) 1 calc R U P H 1
H59C H 0.100971 0.386642 0.087515 0.139 Uiso 0.508(10) 1 calc R U P H 1
C60 C 0.1133(8) 0.4736(11) 0.2099(6) 0.073(3) Uani 0.508(10) 1 d D . P H 1
H60A H 0.144338 0.425642 0.216680 0.109 Uiso 0.508(10) 1 calc R U P H 1
H60B H 0.047532 0.464437 0.242223 0.109 Uiso 0.508(10) 1 calc R U P H 1
H60C H 0.135397 0.516909 0.230200 0.109 Uiso 0.508(10) 1 calc R U P H 1
C61 C 0.29116(18) 0.62976(15) 0.13188(18) 0.0399(6) Uani 1 1 d . . . . .
H61 H 0.340855 0.616686 0.083719 0.048 Uiso 1 1 calc R U . . .
C62 C 0.1562(3) 0.7062(2) 0.1946(2) 0.0804(12) Uani 1 1 d . . . . .
H62A H 0.152949 0.674760 0.245956 0.121 Uiso 1 1 calc R U . . .
H62B H 0.099376 0.697835 0.187692 0.121 Uiso 1 1 calc R U . . .
H62C H 0.164950 0.762202 0.198409 0.121 Uiso 1 1 calc R U . . .
C63 C 0.2462(2) 0.7160(2) 0.0361(2) 0.0686(10) Uani 1 1 d . . . . .
H63A H 0.258071 0.773178 0.029729 0.103 Uiso 1 1 calc R U . . .
H63B H 0.190796 0.705227 0.027592 0.103 Uiso 1 1 calc R U . . .
H63C H 0.297727 0.692405 -0.005444 0.103 Uiso 1 1 calc R U . . .
C41A C 0.2339(8) -0.0217(7) 0.0263(11) 0.134(5) Uani 0.444(10) 1 d D . P E 2
H41D H 0.233754 -0.075408 0.011564 0.201 Uiso 0.444(10) 1 calc R U P E 2
H41E H 0.276896 -0.016860 0.052578 0.201 Uiso 0.444(10) 1 calc R U P E 2
H41F H 0.252315 0.016073 -0.024398 0.201 Uiso 0.444(10) 1 calc R U P E 2
C40A C 0.1030(14) -0.0714(7) 0.1648(9) 0.150(6) Uani 0.444(10) 1 d D . P E 2
H40D H 0.045479 -0.057840 0.208193 0.226 Uiso 0.444(10) 1 calc R U P E 2
H40E H 0.149179 -0.077338 0.187976 0.226 Uiso 0.444(10) 1 calc R U P E 2
H40F H 0.094027 -0.120985 0.145297 0.226 Uiso 0.444(10) 1 calc R U P E 2
C39A C 0.0703(15) -0.0037(10) 0.0431(15) 0.179(6) Uani 0.444(10) 1 d D . P E 2
H39D H 0.090090 0.039099 -0.003321 0.269 Uiso 0.444(10) 1 calc R U P E 2
H39E H 0.008091 0.004430 0.082321 0.269 Uiso 0.444(10) 1 calc R U P E 2
H39F H 0.072004 -0.054253 0.021199 0.269 Uiso 0.444(10) 1 calc R U P E 2
C24A C 0.0991(15) 0.3014(18) 0.5996(13) 0.130(6) Uani 0.227(7) 1 d D U P C 2
H24D H 0.137268 0.345271 0.560380 0.196 Uiso 0.227(7) 1 calc R U P C 2
H24E H 0.137609 0.263568 0.614453 0.196 Uiso 0.227(7) 1 calc R U P C 2
H24F H 0.056202 0.321568 0.650295 0.196 Uiso 0.227(7) 1 calc R U P C 2
C25A C -0.0017(18) 0.1827(9) 0.6135(14) 0.120(6) Uani 0.227(7) 1 d D U P C 2
H25D H -0.051704 0.195656 0.664395 0.181 Uiso 0.227(7) 1 calc R U P C 2
H25E H 0.042932 0.153231 0.628685 0.181 Uiso 0.227(7) 1 calc R U P C 2
H25F H -0.025610 0.150436 0.583361 0.181 Uiso 0.227(7) 1 calc R U P C 2
C26A C -0.0179(15) 0.3187(14) 0.5371(14) 0.129(6) Uani 0.227(7) 1 d D U P C 2
H26D H -0.060838 0.290968 0.521285 0.194 Uiso 0.227(7) 1 calc R U P C 2
H26E H 0.019106 0.358002 0.490620 0.194 Uiso 0.227(7) 1 calc R U P C 2
H26F H -0.051710 0.345093 0.586575 0.194 Uiso 0.227(7) 1 calc R U P C 2
C8A C 0.3519(14) 0.0266(7) -0.2456(8) 0.121(4) Uani 0.449(10) 1 d D U P A 2
H8AA H 0.306915 0.050045 -0.198389 0.182 Uiso 0.449(10) 1 calc R U P A 2
H8AB H 0.412815 0.035727 -0.247096 0.182 Uiso 0.449(10) 1 calc R U P A 2
H8AC H 0.337968 -0.030221 -0.238790 0.182 Uiso 0.449(10) 1 calc R U P A 2
C10A C 0.4207(14) 0.0236(8) -0.4015(10) 0.151(6) Uani 0.449(10) 1 d D U P A 2
H10D H 0.412673 -0.033772 -0.386810 0.227 Uiso 0.449(10) 1 calc R U P A 2
H10E H 0.482337 0.040757 -0.409952 0.227 Uiso 0.449(10) 1 calc R U P A 2
H10F H 0.411868 0.038012 -0.453237 0.227 Uiso 0.449(10) 1 calc R U P A 2
C9A C 0.2542(11) 0.0547(8) -0.3314(13) 0.151(5) Uani 0.449(10) 1 d D U P A 2
H9AA H 0.246772 0.001422 -0.344267 0.226 Uiso 0.449(10) 1 calc R U P A 2
H9AB H 0.249870 0.093588 -0.374840 0.226 Uiso 0.449(10) 1 calc R U P A 2
H9AC H 0.206373 0.062469 -0.276943 0.226 Uiso 0.449(10) 1 calc R U P A 2
C11A C 0.3488(10) 0.0650(6) -0.3284(7) 0.103(3) Uani 0.47(4) 1 d D U P A 2
C13A C 0.5261(12) 0.2977(11) -0.5919(10) 0.149(6) Uani 0.326(8) 1 d D U P B 2
H13D H 0.518125 0.241920 -0.596892 0.224 Uiso 0.326(8) 1 calc R U P B 2
H13E H 0.573451 0.304051 -0.570851 0.224 Uiso 0.326(8) 1 calc R U P B 2
H13F H 0.544233 0.328674 -0.646904 0.224 Uiso 0.326(8) 1 calc R U P B 2
C14A C 0.3592(13) 0.3156(13) -0.5584(12) 0.151(6) Uani 0.326(8) 1 d D U P B 2
H14D H 0.303606 0.337162 -0.519885 0.226 Uiso 0.326(8) 1 calc R U P B 2
H14E H 0.348422 0.259192 -0.558713 0.226 Uiso 0.326(8) 1 calc R U P B 2
H14F H 0.376415 0.343029 -0.614973 0.226 Uiso 0.326(8) 1 calc R U P B 2
C15A C 0.4611(14) 0.4170(6) -0.5386(10) 0.097(4) Uani 0.326(8) 1 d D U P B 2
H15D H 0.474022 0.441035 -0.595717 0.145 Uiso 0.326(8) 1 calc R U P B 2
H15E H 0.515207 0.423218 -0.526728 0.145 Uiso 0.326(8) 1 calc R U P B 2
H15F H 0.410344 0.442864 -0.498725 0.145 Uiso 0.326(8) 1 calc R U P B 2
C29A C 0.1631(13) -0.0068(7) 0.4420(9) 0.110(6) Uani 0.336(9) 1 d D U P D 2
H29D H 0.098921 -0.002608 0.451298 0.164 Uiso 0.336(9) 1 calc R U P D 2
H29E H 0.171350 0.005960 0.491600 0.164 Uiso 0.336(9) 1 calc R U P D 2
H29F H 0.181304 -0.060715 0.431640 0.164 Uiso 0.336(9) 1 calc R U P D 2
C30A C 0.2220(14) 0.0340(9) 0.2828(8) 0.095(5) Uani 0.336(9) 1 d D U P D 2
H30D H 0.267948 0.068189 0.236522 0.143 Uiso 0.336(9) 1 calc R U P D 2
H30E H 0.161725 0.043531 0.282963 0.143 Uiso 0.336(9) 1 calc R U P D 2
H30F H 0.235704 -0.021306 0.275665 0.143 Uiso 0.336(9) 1 calc R U P D 2
C28A C 0.3239(8) 0.0397(8) 0.3589(12) 0.099(5) Uani 0.336(9) 1 d D U P D 2
H28D H 0.339413 -0.015104 0.350689 0.149 Uiso 0.336(9) 1 calc R U P D 2
H28E H 0.327287 0.051771 0.410872 0.149 Uiso 0.336(9) 1 calc R U P D 2
H28F H 0.366837 0.075032 0.311567 0.149 Uiso 0.336(9) 1 calc R U P D 2
C57A C 0.212(2) 0.540(2) 0.4644(15) 0.192(14) Uani 0.391(18) 1 d D . P G 2
H57D H 0.203928 0.490130 0.445938 0.288 Uiso 0.391(18) 1 calc R U P G 2
H57E H 0.164078 0.575306 0.463643 0.288 Uiso 0.391(18) 1 calc R U P G 2
H57F H 0.209695 0.531184 0.521392 0.288 Uiso 0.391(18) 1 calc R U P G 2
C55A C 0.2998(16) 0.5771(9) 0.4087(8) 0.102(5) Uani 0.391(18) 1 d D . P G 2
H55A H 0.340740 0.556335 0.435839 0.122 Uiso 0.391(18) 1 calc R U P G 2
C56A C 0.3158(17) 0.6679(9) 0.4013(17) 0.130(7) Uani 0.391(18) 1 d D . P G 2
H56D H 0.374867 0.684254 0.355704 0.195 Uiso 0.391(18) 1 calc R U P G 2
H56E H 0.315130 0.682236 0.454053 0.195 Uiso 0.391(18) 1 calc R U P G 2
H56F H 0.267415 0.694537 0.389531 0.195 Uiso 0.391(18) 1 calc R U P G 2
C58A C 0.1343(6) 0.4690(8) 0.1119(8) 0.068(3) Uani 0.492(10) 1 d D . P H 2
H58A H 0.125211 0.413241 0.103503 0.082 Uiso 0.492(10) 1 calc R U P H 2
C60A C 0.0816(6) 0.5221(8) 0.0742(8) 0.125(5) Uani 0.492(10) 1 d D . P H 2
H60D H 0.016273 0.509653 0.105459 0.188 Uiso 0.492(10) 1 calc R U P H 2
H60E H 0.099283 0.513587 0.015549 0.188 Uiso 0.492(10) 1 calc R U P H 2
H60F H 0.095271 0.577292 0.077107 0.188 Uiso 0.492(10) 1 calc R U P H 2
C59A C 0.0892(9) 0.4774(16) 0.2060(8) 0.104(5) Uani 0.492(10) 1 d D . P H 2
H59D H 0.104987 0.529832 0.215363 0.155 Uiso 0.492(10) 1 calc R U P H 2
H59E H 0.110879 0.437017 0.236869 0.155 Uiso 0.492(10) 1 calc R U P H 2
H59F H 0.022971 0.470674 0.225604 0.155 Uiso 0.492(10) 1 calc R U P H 2
C64 C 0.7288(10) 0.4350(10) 0.2155(9) 0.094(4) Uani 0.442(15) 1 d D . P F 1
H64 H 0.695327 0.390580 0.259497 0.113 Uiso 0.442(15) 1 calc R U P F 1
C64A C 0.7600(6) 0.4737(6) 0.1817(7) 0.079(2) Uani 0.558(15) 1 d D . P F 2
H64A H 0.801093 0.518882 0.144542 0.094 Uiso 0.558(15) 1 calc R U P F 2
C53A C 0.7397(16) 0.4760(15) 0.2769(10) 0.152(7) Uani 0.558(15) 1 d D . P F 2
H53D H 0.740438 0.530918 0.287954 0.228 Uiso 0.558(15) 1 calc R U P F 2
H53E H 0.786291 0.447958 0.290261 0.228 Uiso 0.558(15) 1 calc R U P F 2
H53F H 0.679691 0.450522 0.311679 0.228 Uiso 0.558(15) 1 calc R U P F 2
C54A C 0.8057(14) 0.3917(11) 0.1669(13) 0.143(5) Uani 0.558(15) 1 d D . P F 2
H54D H 0.763794 0.349851 0.206227 0.214 Uiso 0.558(15) 1 calc R U P F 2
H54E H 0.862049 0.393118 0.175979 0.214 Uiso 0.558(15) 1 calc R U P F 2
H54F H 0.819760 0.381334 0.109384 0.214 Uiso 0.558(15) 1 calc R U P F 2

loop_
_atom_site_aniso_label
_atom_site_aniso_U_11
_atom_site_aniso_U_22
_atom_site_aniso_U_33
_atom_site_aniso_U_23
_atom_site_aniso_U_13
_atom_site_aniso_U_12
Ti1 0.0387(2) 0.0236(2) 0.0264(2) -0.00413(17) -0.01367(19) -0.00007(18)
Ti2 0.0259(2) 0.0265(2) 0.0260(2) -0.00207(17) -0.00822(17) -0.00076(17)
Ti3 0.0296(2) 0.0229(2) 0.0200(2) -0.00087(16) -0.00735(17) 0.00099(16)
Ti4 0.0386(2) 0.0286(2) 0.0212(2) -0.00395(17) -0.00609(18) 0.00238(18)
Ti5 0.0407(3) 0.0304(2) 0.0304(2) -0.00234(18) -0.0192(2) 0.00053(19)
O1 0.0366(9) 0.0247(8) 0.0271(9) -0.0036(7) -0.0095(7) 0.0010(7)
O2 0.0343(9) 0.0302(9) 0.0311(9) -0.0043(7) -0.0166(7) -0.0031(7)
O3 0.0311(8) 0.0252(8) 0.0219(8) -0.0024(6) -0.0099(7) -0.0005(6)
O4 0.0279(8) 0.0246(8) 0.0209(8) -0.0033(6) -0.0059(6) 0.0015(6)
O5 0.0292(8) 0.0248(8) 0.0237(8) -0.0021(6) -0.0089(7) -0.0009(6)
O6 0.0414(9) 0.0272(8) 0.0199(8) -0.0006(6) -0.0135(7) 0.0008(7)
O7 0.0353(9) 0.0343(10) 0.0384(10) -0.0004(8) -0.0102(8) -0.0090(8)
O8 0.0448(10) 0.0284(9) 0.0418(11) 0.0000(8) -0.0160(9) -0.0072(8)
O9 0.0388(9) 0.0296(9) 0.0241(9) 0.0012(7) -0.0044(7) -0.0017(7)
O10 0.0435(10) 0.0338(10) 0.0285(9) 0.0003(8) -0.0004(8) -0.0022(8)
O11 0.0648(12) 0.0333(10) 0.0347(10) -0.0061(8) -0.0255(9) -0.0048(9)
O12 0.0672(13) 0.0376(10) 0.0402(11) -0.0075(8) -0.0320(10) -0.0001(9)
O13 0.0582(12) 0.0324(9) 0.0394(10) -0.0094(8) -0.0182(9) 0.0107(8)
O14 0.0452(10) 0.0291(9) 0.0312(9) 0.0017(7) -0.0135(8) 0.0071(8)
O15 0.0545(11) 0.0495(11) 0.0594(13) -0.0031(10) -0.0378(10) 0.0076(9)
O16 0.0724(13) 0.0441(11) 0.0253(9) -0.0106(8) -0.0101(9) 0.0054(10)
O17 0.0299(8) 0.0436(11) 0.0492(11) -0.0063(9) -0.0105(8) 0.0040(8)
O18 0.0445(10) 0.0409(10) 0.0367(10) -0.0070(8) -0.0071(8) 0.0112(8)
N1 0.0444(13) 0.0465(14) 0.0431(14) -0.0020(11) -0.0051(11) 0.0143(11)
C1 0.0506(16) 0.0429(16) 0.0348(15) -0.0065(12) -0.0202(13) -0.0024(13)
C2 0.0617(18) 0.0462(16) 0.0380(15) -0.0108(13) -0.0248(14) -0.0024(14)
C3 0.095(3) 0.0465(18) 0.0490(19) -0.0063(14) -0.0393(19) -0.0062(17)
C4 0.113(3) 0.0589(16) 0.069(2) -0.0213(16) -0.052(2) -0.0047(18)
C5 0.125(3) 0.074(3) 0.061(2) -0.0279(19) -0.057(2) -0.003(2)
C6 0.109(3) 0.072(2) 0.0506(18) -0.0116(16) -0.0486(19) -0.006(2)
C7 0.082(2) 0.0501(18) 0.0466(18) -0.0074(14) -0.0350(17) -0.0024(16)
C8 0.203(7) 0.071(5) 0.238(13) -0.003(7) -0.107(7) 0.013(5)
C9 0.210(8) 0.090(7) 0.136(6) -0.023(5) -0.030(6) -0.072(7)
C10 0.220(12) 0.103(7) 0.150(7) -0.060(6) -0.082(8) -0.038(8)
C11 0.166(6) 0.061(3) 0.099(5) -0.015(4) -0.063(4) -0.011(3)
C12 0.158(4) 0.097(3) 0.0524(19) -0.0065(17) -0.057(2) -0.008(2)
C13 0.160(7) 0.149(6) 0.056(4) -0.030(3) -0.069(5) 0.025(5)
C14 0.230(7) 0.148(7) 0.074(5) -0.010(4) -0.070(5) 0.060(6)
C15 0.203(6) 0.229(10) 0.087(7) 0.042(7) -0.081(7) -0.086(6)
C16 0.0380(14) 0.0341(14) 0.0246(12) 0.0007(10) -0.0073(11) -0.0015(11)
C17 0.0454(15) 0.0392(15) 0.0323(14) 0.0006(12) -0.0031(12) -0.0051(12)
C18 0.065(2) 0.0463(18) 0.0440(18) -0.0024(14) 0.0088(15) -0.0071(15)
C19 0.084(2) 0.059(2) 0.0483(18) -0.0013(15) 0.0188(16) -0.0191(18)
C20 0.087(3) 0.057(2) 0.050(2) 0.0116(17) 0.0110(19) -0.022(2)
C21 0.067(2) 0.0447(18) 0.0477(19) 0.0063(14) -0.0092(16) -0.0127(16)
C22 0.0489(16) 0.0429(16) 0.0323(15) 0.0009(12) -0.0039(12) -0.0060(13)
C23 0.110(3) 0.087(2) 0.058(2) -0.0092(18) 0.0315(19) -0.019(2)
C24 0.131(6) 0.101(3) 0.090(5) -0.038(3) 0.053(4) -0.014(3)
C25 0.193(7) 0.182(7) 0.055(3) -0.022(4) 0.004(4) 0.027(6)
C26 0.096(3) 0.135(6) 0.117(6) -0.036(5) 0.039(3) -0.017(4)
C27 0.089(3) 0.0386(18) 0.061(2) 0.0078(16) -0.010(2) -0.0085(17)
C28 0.151(8) 0.044(4) 0.097(6) -0.015(3) 0.007(6) 0.004(5)
C29 0.214(12) 0.081(6) 0.141(9) 0.008(6) -0.085(9) 0.038(7)
C30 0.125(7) 0.067(5) 0.174(10) -0.029(5) -0.037(6) -0.025(5)
C31 0.0401(14) 0.0339(14) 0.0385(15) 0.0051(11) -0.0193(12) -0.0071(11)
C32 0.0454(16) 0.0383(15) 0.0510(18) 0.0093(13) -0.0213(14) -0.0121(12)
C33 0.0499(18) 0.0468(18) 0.061(2) 0.0095(15) -0.0165(16) -0.0128(14)
C34 0.052(2) 0.063(2) 0.084(3) 0.023(2) -0.0173(19) -0.0202(18)
C35 0.064(2) 0.055(2) 0.102(3) 0.021(2) -0.036(2) -0.0300(19)
C36 0.082(2) 0.0422(16) 0.088(3) 0.0109(15) -0.043(2) -0.0238(16)
C37 0.066(2) 0.0368(16) 0.066(2) 0.0025(14) -0.0305(17) -0.0118(15)
C38 0.129(3) 0.0461(19) 0.128(3) -0.0042(19) -0.061(3) -0.0317(19)
C39 0.171(10) 0.100(7) 0.125(4) -0.036(4) -0.064(5) -0.025(6)
C40 0.160(6) 0.079(6) 0.176(8) -0.019(6) -0.049(6) -0.065(5)
C41 0.164(6) 0.068(5) 0.183(10) -0.043(6) -0.081(7) 0.020(4)
C42 0.052(2) 0.086(3) 0.138(4) 0.024(3) 0.002(2) -0.018(2)
C43 0.074(3) 0.171(5) 0.212(6) 0.003(5) -0.038(4) 0.004(4)
C44 0.127(4) 0.135(5) 0.140(5) 0.048(4) 0.037(4) 0.003(4)
C45 0.097(4) 0.119(4) 0.176(5) -0.016(4) 0.048(4) -0.015(3)
C46 0.116(3) 0.050(2) 0.082(3) -0.0290(19) -0.045(3) 0.038(2)
C47 0.207(6) 0.037(2) 0.131(4) -0.021(2) -0.074(4) 0.001(3)
C48 0.143(5) 0.117(4) 0.100(4) -0.070(3) -0.024(3) 0.043(4)
C49 0.0605(18) 0.0335(14) 0.0410(16) 0.0067(12) -0.0154(14) 0.0074(13)
C50 0.113(3) 0.0354(18) 0.080(3) -0.0060(17) -0.025(2) -0.0054(19)
C51 0.094(3) 0.089(3) 0.081(3) 0.021(2) -0.048(2) 0.022(2)
C53 0.089(8) 0.160(15) 0.145(10) -0.009(9) -0.064(8) 0.067(8)
C54 0.153(17) 0.192(15) 0.22(2) -0.062(16) -0.161(17) 0.046(14)
C55 0.087(4) 0.066(4) 0.027(3) -0.017(2) -0.010(2) 0.018(2)
C56 0.095(4) 0.108(6) 0.083(9) -0.033(6) 0.027(4) 0.003(4)
C57 0.153(8) 0.184(13) 0.098(8) -0.105(8) -0.050(6) 0.028(9)
C58 0.0322(19) 0.086(8) 0.088(4) -0.013(4) -0.009(2) 0.009(3)
C59 0.052(4) 0.101(7) 0.126(6) 0.001(5) -0.041(4) -0.014(4)
C60 0.021(5) 0.082(7) 0.080(3) -0.002(4) 0.013(3) -0.007(4)
C61 0.0380(14) 0.0338(14) 0.0403(15) -0.0085(12) -0.0071(12) 0.0046(11)
C62 0.068(2) 0.085(3) 0.062(2) -0.012(2) 0.0018(18) 0.044(2)
C63 0.064(2) 0.077(2) 0.052(2) 0.0089(18) -0.0150(17) 0.0214(18)
C41A 0.171(6) 0.059(7) 0.154(10) -0.044(6) -0.040(5) -0.016(5)
C40A 0.187(13) 0.045(4) 0.188(10) 0.026(6) -0.053(6) -0.022(7)
C39A 0.248(12) 0.129(12) 0.246(15) -0.067(11) -0.178(13) -0.003(11)
C24A 0.151(12) 0.124(12) 0.064(8) -0.035(8) 0.017(7) -0.018(8)
C25A 0.110(11) 0.101(7) 0.067(9) -0.001(6) 0.048(7) -0.015(6)
C26A 0.129(9) 0.109(11) 0.084(11) -0.023(8) 0.028(6) 0.015(8)
C8A 0.192(12) 0.050(5) 0.126(6) -0.004(4) -0.070(7) -0.009(7)
C10A 0.229(11) 0.075(6) 0.139(7) -0.049(7) -0.055(8) 0.019(7)
C9A 0.176(8) 0.095(8) 0.201(13) -0.004(8) -0.102(8) -0.045(6)
C11A 0.159(6) 0.064(3) 0.101(5) -0.034(4) -0.062(5) -0.018(3)
C13A 0.212(8) 0.099(8) 0.078(6) 0.018(7) -0.005(6) 0.012(8)
C14A 0.231(9) 0.163(12) 0.099(10) 0.033(10) -0.122(8) -0.057(9)
C15A 0.144(11) 0.091(3) 0.061(8) 0.011(4) -0.052(7) -0.004(4)
C29A 0.129(12) 0.041(6) 0.113(11) 0.014(7) -0.007(10) -0.018(7)
C30A 0.143(12) 0.057(7) 0.091(10) -0.021(7) -0.050(10) 0.022(9)
C28A 0.123(11) 0.055(7) 0.114(12) -0.002(7) -0.044(9) 0.015(7)
C57A 0.203(15) 0.228(18) 0.061(11) -0.067(13) 0.045(11) -0.017(15)
C55A 0.146(11) 0.114(7) 0.031(3) -0.029(4) -0.015(5) 0.047(7)
C56A 0.136(12) 0.126(8) 0.147(17) -0.109(9) -0.053(11) 0.058(8)
C58A 0.0286(19) 0.074(7) 0.094(5) -0.016(4) -0.014(3) 0.006(3)
C60A 0.053(4) 0.149(11) 0.169(8) 0.026(8) -0.051(6) 0.010(5)
C59A 0.024(6) 0.164(13) 0.098(4) -0.030(6) 0.005(3) -0.013(7)
C64 0.093(7) 0.111(8) 0.107(7) 0.002(6) -0.073(6) 0.030(6)
C64A 0.070(3) 0.075(5) 0.112(6) 0.012(4) -0.064(4) -0.004(3)
C53A 0.161(13) 0.218(16) 0.132(7) -0.011(8) -0.120(8) 0.000(11)
C54A 0.129(9) 0.118(7) 0.235(14) -0.015(10) -0.130(11) 0.058(7)

loop_
_atom_type_symbol
_atom_type_description
_atom_type_scat_dispersion_real
_atom_type_scat_dispersion_imag
_atom_type_scat_source
C C 0.0033 0.0016 'International Tables Vol C Tables 4.2.6.8 and 6.1.1.4'
H H 0.0000 0.0000 'International Tables Vol C Tables 4.2.6.8 and 6.1.1.4'
N N 0.0061 0.0033 'International Tables Vol C Tables 4.2.6.8 and 6.1.1.4'
O O 0.0106 0.0060 'International Tables Vol C Tables 4.2.6.8 and 6.1.1.4'
Ti Ti 0.2776 0.4457 'International Tables Vol C Tables 4.2.6.8 and 6.1.1.4'

loop_
_geom_angle_atom_site_label_1
_geom_angle_atom_site_label_2
_geom_angle_atom_site_label_3
_geom_angle
_geom_angle_site_symmetry_1
_geom_angle_site_symmetry_3
_geom_angle_publ_flag
O1 Ti1 Ti5 44.19(5) . 2_665 ?
O1 Ti1 O2 81.97(7) . . ?
O1 Ti1 O3 94.35(7) . . ?
O1 Ti1 O8 163.10(8) . . ?
O1 Ti1 O11 86.39(7) . . ?
O2 Ti1 Ti5 38.05(4) . 2_665 ?
O2 Ti1 O8 81.60(7) . . ?
O2 Ti1 O11 82.18(7) . . ?
O3 Ti1 Ti5 91.42(5) . 2_665 ?
O3 Ti1 O2 83.07(7) . . ?
O3 Ti1 O8 87.56(7) . . ?
O3 Ti1 O11 164.98(8) . . ?
O8 Ti1 Ti5 119.05(5) . 2_665 ?
O8 Ti1 O11 87.50(7) . . ?
O11 Ti1 Ti5 78.65(5) . 2_665 ?
O13 Ti1 Ti5 144.56(6) . 2_665 ?
O13 Ti1 O1 102.29(8) . . ?
O13 Ti1 O2 170.77(8) . . ?
O13 Ti1 O3 104.58(8) . . ?
O13 Ti1 O8 93.44(8) . . ?
O13 Ti1 O11 89.87(8) . . ?
O2 Ti2 Ti5 37.65(5) . 2_665 ?
O2 Ti2 O3 78.87(6) . . ?
O2 Ti2 O7 81.31(7) . . ?
O3 Ti2 Ti5 86.97(4) . 2_665 ?
O4 Ti2 Ti5 136.12(5) . 2_665 ?
O4 Ti2 O2 155.41(7) . . ?
O4 Ti2 O3 76.86(6) . . ?
O4 Ti2 O5 98.81(7) . 2_665 ?
O4 Ti2 O7 98.93(7) . . ?
O5 Ti2 Ti5 41.69(5) 2_665 2_665 ?
O5 Ti2 O2 79.30(6) 2_665 . ?
O5 Ti2 O3 94.86(6) 2_665 . ?
O5 Ti2 O7 160.61(7) 2_665 . ?
O7 Ti2 Ti5 118.92(5) . 2_665 ?
O7 Ti2 O3 81.62(6) . . ?
O17 Ti2 Ti5 102.94(6) . 2_665 ?
O17 Ti2 O2 103.29(8) . . ?
O17 Ti2 O3 166.49(7) . . ?
O17 Ti2 O4 101.24(8) . . ?
O17 Ti2 O5 98.65(8) . 2_665 ?
O17 Ti2 O7 85.51(8) . . ?
O3 Ti3 O4 78.74(6) . . ?
O3 Ti3 O5 99.91(7) . . ?
O3 Ti3 O6 157.41(7) . . ?
O3 Ti3 O9 96.64(7) . . ?
O4 Ti3 O6 78.77(6) . . ?
O4 Ti3 O9 81.94(6) . . ?
O5 Ti3 O4 95.71(6) . . ?
O5 Ti3 O6 80.25(6) . . ?
O5 Ti3 O9 162.49(7) . . ?
O6 Ti3 O9 82.28(6) . . ?
O14 Ti3 O3 101.33(8) . . ?
O14 Ti3 O4 165.73(7) . . ?
O14 Ti3 O5 98.31(7) . . ?
O14 Ti3 O6 100.99(7) . . ?
O14 Ti3 O9 83.89(7) . . ?
O1 Ti4 O4 90.96(6) 2_665 . ?
O1 Ti4 O6 82.63(7) 2_665 . ?
O1 Ti4 O10 168.82(7) 2_665 . ?
O1 Ti4 O18 89.53(7) 2_665 . ?
O4 Ti4 O10 81.74(7) . . ?
O4 Ti4 O18 85.62(7) . . ?
O6 Ti4 O4 83.28(6) . . ?
O6 Ti4 O10 88.09(7) . . ?
O6 Ti4 O18 166.28(7) . . ?
O16 Ti4 O1 100.16(8) . 2_665 ?
O16 Ti4 O4 166.60(8) . . ?
O16 Ti4 O6 105.40(8) . . ?
O16 Ti4 O10 88.28(8) . . ?
O16 Ti4 O18 87.01(9) . . ?
O18 Ti4 O10 98.28(7) . . ?
Ti1 Ti5 Ti2 61.044(14) 2_665 2_665 ?
O1 Ti5 Ti1 38.12(4) 2_665 2_665 ?
O1 Ti5 Ti2 86.28(4) 2_665 2_665 ?
O2 Ti5 Ti1 41.91(5) 2_665 2_665 ?
O2 Ti5 Ti2 39.86(5) 2_665 2_665 ?
O2 Ti5 O1 79.77(7) 2_665 2_665 ?
O2 Ti5 O5 79.62(6) 2_665 . ?
O2 Ti5 O6 148.47(7) 2_665 . ?
O2 Ti5 O12 90.21(7) 2_665 2_665 ?
O5 Ti5 Ti1 88.48(4) . 2_665 ?
O5 Ti5 Ti2 39.81(4) . 2_665 ?
O5 Ti5 O1 92.21(6) . 2_665 ?
O5 Ti5 O12 167.72(7) . 2_665 ?
O6 Ti5 Ti1 113.54(5) . 2_665 ?
O6 Ti5 Ti2 117.22(5) . 2_665 ?
O6 Ti5 O1 76.82(6) . 2_665 ?
O6 Ti5 O5 80.48(6) . . ?
O6 Ti5 O12 105.61(7) . 2_665 ?
O12 Ti5 Ti1 79.32(5) 2_665 2_665 ?
O12 Ti5 Ti2 129.91(5) 2_665 2_665 ?
O12 Ti5 O1 79.10(7) 2_665 2_665 ?
O15 Ti5 Ti1 144.24(7) . 2_665 ?
O15 Ti5 Ti2 105.63(7) . 2_665 ?
O15 Ti5 O1 166.72(9) . 2_665 ?
O15 Ti5 O2 105.46(8) . 2_665 ?
O15 Ti5 O5 100.69(8) . . ?
O15 Ti5 O6 102.08(8) . . ?
O15 Ti5 O12 88.59(9) . 2_665 ?
Ti1 O1 Ti4 161.73(10) . 2_665 ?
Ti1 O1 Ti5 97.70(7) . 2_665 ?
Ti4 O1 Ti5 97.09(7) 2_665 2_665 ?
Ti2 O2 Ti1 99.09(7) . . ?
Ti5 O2 Ti1 100.04(7) 2_665 . ?
Ti5 O2 Ti2 102.49(7) 2_665 . ?
Ti1 O3 Ti2 98.82(7) . . ?
Ti3 O3 Ti1 160.53(9) . . ?
Ti3 O3 Ti2 100.01(7) . . ?
Ti2 O4 Ti3 103.83(7) . . ?
Ti2 O4 Ti4 157.01(9) . . ?
Ti4 O4 Ti3 97.78(7) . . ?
Ti2 O5 Ti5 98.50(7) 2_665 . ?
Ti3 O5 Ti2 153.04(9) . 2_665 ?
Ti3 O5 Ti5 100.54(7) . . ?
Ti4 O6 Ti3 99.89(7) . . ?
Ti4 O6 Ti5 103.04(7) . . ?
Ti5 O6 Ti3 98.57(7) . . ?
C31 O7 Ti2 128.66(17) . . ?
C31 O8 Ti1 127.02(16) . . ?
C16 O9 Ti3 130.61(16) . . ?
C16 O10 Ti4 125.79(16) . . ?
C1 O11 Ti1 126.63(17) . . ?
C1 O12 Ti5 127.78(17) . 2_665 ?
C46 O13 Ti1 152.5(2) . . ?
C49 O14 Ti3 141.48(17) . . ?
C64 O15 Ti5 164.5(5) . . ?
C64A O15 Ti5 148.2(5) . . ?
C55 O16 Ti4 142.7(4) . . ?
C55A O16 Ti4 168.9(10) . . ?
C58 O17 Ti2 157.8(5) . . ?
C58A O17 Ti2 140.2(5) . . ?
C61 O18 Ti4 124.39(17) . . ?
C61 N1 C62 120.9(3) . . ?
C61 N1 C63 120.3(3) . . ?
C63 N1 C62 118.8(3) . . ?
O11 C1 C2 117.0(2) . . ?
O12 C1 O11 124.9(2) . . ?
O12 C1 C2 118.2(2) . . ?
C3 C2 C1 120.3(3) . . ?
C3 C2 C7 120.0(3) . . ?
C7 C2 C1 119.7(3) . . ?
C2 C3 H3 119.2 . . ?
C2 C3 C4 121.5(3) . . ?
C4 C3 H3 119.2 . . ?
C3 C4 C5 117.3(3) . . ?
C3 C4 C11 120.2(5) . . ?
C3 C4 C11A 122.0(5) . . ?
C5 C4 C11 122.2(5) . . ?
C5 C4 C11A 120.5(5) . . ?
C4 C5 H5 118.7 . . ?
C6 C5 C4 122.7(3) . . ?
C6 C5 H5 118.7 . . ?
C5 C6 C12 121.2(3) . . ?
C7 C6 C5 118.0(3) . . ?
C7 C6 C12 120.8(3) . . ?
C2 C7 H7 119.8 . . ?
C6 C7 C2 120.5(3) . . ?
C6 C7 H7 119.8 . . ?
H8A C8 H8B 109.5 . . ?
H8A C8 H8C 109.5 . . ?
H8B C8 H8C 109.5 . . ?
C11 C8 H8A 109.5 . . ?
C11 C8 H8B 109.5 . . ?
C11 C8 H8C 109.5 . . ?
H9A C9 H9B 109.5 . . ?
H9A C9 H9C 109.5 . . ?
H9B C9 H9C 109.5 . . ?
C11 C9 H9A 109.5 . . ?
C11 C9 H9B 109.5 . . ?
C11 C9 H9C 109.5 . . ?
H10A C10 H10B 109.5 . . ?
H10A C10 H10C 109.5 . . ?
H10B C10 H10C 109.5 . . ?
C11 C10 H10A 109.5 . . ?
C11 C10 H10B 109.5 . . ?
C11 C10 H10C 109.5 . . ?
C8 C11 C4 110.6(9) . . ?
C8 C11 C9 109.8(10) . . ?
C8 C11 C10 111.5(11) . . ?
C9 C11 C4 107.6(8) . . ?
C10 C11 C4 111.7(8) . . ?
C10 C11 C9 105.4(10) . . ?
C6 C12 C14 107.1(4) . . ?
C6 C12 C15A 114.1(6) . . ?
C13 C12 C6 114.1(4) . . ?
C13 C12 C14 104.6(6) . . ?
C15 C12 C6 111.3(5) . . ?
C15 C12 C13 111.8(7) . . ?
C15 C12 C14 107.4(7) . . ?
C13A C12 C6 105.5(8) . . ?
C13A C12 C15A 100.4(10) . . ?
C14A C12 C6 114.1(7) . . ?
C14A C12 C13A 111.3(12) . . ?
C14A C12 C15A 110.4(10) . . ?
C12 C13 H13A 109.5 . . ?
C12 C13 H13B 109.5 . . ?
C12 C13 H13C 109.5 . . ?
H13A C13 H13B 109.5 . . ?
H13A C13 H13C 109.5 . . ?
H13B C13 H13C 109.5 . . ?
C12 C14 H14A 109.5 . . ?
C12 C14 H14B 109.5 . . ?
C12 C14 H14C 109.5 . . ?
H14A C14 H14B 109.5 . . ?
H14A C14 H14C 109.5 . . ?
H14B C14 H14C 109.5 . . ?
C12 C15 H15A 109.5 . . ?
C12 C15 H15B 109.5 . . ?
C12 C15 H15C 109.5 . . ?
H15A C15 H15B 109.5 . . ?
H15A C15 H15C 109.5 . . ?
H15B C15 H15C 109.5 . . ?
O9 C16 O10 125.2(2) . . ?
O9 C16 C17 117.0(2) . . ?
O10 C16 C17 117.7(2) . . ?
C18 C17 C16 120.1(3) . . ?
C22 C17 C16 119.7(2) . . ?
C22 C17 C18 119.9(3) . . ?
C17 C18 H18 119.7 . . ?
C19 C18 C17 120.6(3) . . ?
C19 C18 H18 119.7 . . ?
C18 C19 C20 118.1(3) . . ?
C18 C19 C23 121.6(3) . . ?
C20 C19 C23 120.3(3) . . ?
C19 C20 H20 118.5 . . ?
C19 C20 C21 123.0(3) . . ?
C21 C20 H20 118.5 . . ?
C20 C21 C27 121.3(3) . . ?
C22 C21 C20 117.1(3) . . ?
C22 C21 C27 121.6(3) . . ?
C17 C22 C21 121.2(3) . . ?
C17 C22 H22 119.4 . . ?
C21 C22 H22 119.4 . . ?
C19 C23 C26 109.8(4) . . ?
C24 C23 C19 113.2(4) . . ?
C24 C23 C26 106.0(6) . . ?
C25 C23 C19 108.3(5) . . ?
C25 C23 C24 111.1(7) . . ?
C25 C23 C26 108.3(5) . . ?
C24A C23 C19 104.8(9) . . ?
C25A C23 C19 110.8(9) . . ?
C25A C23 C24A 108.2(16) . . ?
C25A C23 C26A 116.9(14) . . ?
C26A C23 C19 106.9(9) . . ?
C26A C23 C24A 108.6(13) . . ?
C23 C24 H24A 109.5 . . ?
C23 C24 H24B 109.5 . . ?
C23 C24 H24C 109.5 . . ?
H24A C24 H24B 109.5 . . ?
H24A C24 H24C 109.5 . . ?
H24B C24 H24C 109.5 . . ?
C23 C25 H25A 109.5 . . ?
C23 C25 H25B 109.5 . . ?
C23 C25 H25C 109.5 . . ?
H25A C25 H25B 109.5 . . ?
H25A C25 H25C 109.5 . . ?
H25B C25 H25C 109.5 . . ?
C23 C26 H26A 109.5 . . ?
C23 C26 H26B 109.5 . . ?
C23 C26 H26C 109.5 . . ?
H26A C26 H26B 109.5 . . ?
H26A C26 H26C 109.5 . . ?
H26B C26 H26C 109.5 . . ?
C21 C27 C30 109.2(4) . . ?
C21 C27 C28A 105.6(6) . . ?
C28 C27 C21 112.7(4) . . ?
C28 C27 C30 106.0(6) . . ?
C29 C27 C21 109.5(5) . . ?
C29 C27 C28 111.5(7) . . ?
C29 C27 C30 107.7(6) . . ?
C29A C27 C21 113.0(6) . . ?
C29A C27 C28A 103.6(9) . . ?
C30A C27 C21 112.0(6) . . ?
C30A C27 C29A 114.4(9) . . ?
C30A C27 C28A 107.2(9) . . ?
C27 C28 H28A 109.5 . . ?
C27 C28 H28B 109.5 . . ?
C27 C28 H28C 109.5 . . ?
H28A C28 H28B 109.5 . . ?
H28A C28 H28C 109.5 . . ?
H28B C28 H28C 109.5 . . ?
C27 C29 H29A 109.5 . . ?
C27 C29 H29B 109.5 . . ?
C27 C29 H29C 109.5 . . ?
H29A C29 H29B 109.5 . . ?
H29A C29 H29C 109.5 . . ?
H29B C29 H29C 109.5 . . ?
C27 C30 H30A 109.5 . . ?
C27 C30 H30B 109.5 . . ?
C27 C30 H30C 109.5 . . ?
H30A C30 H30B 109.5 . . ?
H30A C30 H30C 109.5 . . ?
H30B C30 H30C 109.5 . . ?
O7 C31 O8 125.4(2) . . ?
O7 C31 C32 118.2(3) . . ?
O8 C31 C32 116.3(2) . . ?
C33 C32 C31 120.6(3) . . ?
C33 C32 C37 120.4(3) . . ?
C37 C32 C31 118.9(3) . . ?
C32 C33 H33 119.7 . . ?
C32 C33 C34 120.5(3) . . ?
C34 C33 H33 119.7 . . ?
C33 C34 C42 122.1(4) . . ?
C35 C34 C33 117.3(4) . . ?
C35 C34 C42 120.6(3) . . ?
C34 C35 H35 118.1 . . ?
C36 C35 C34 123.8(3) . . ?
C36 C35 H35 118.1 . . ?
C35 C36 C37 117.4(3) . . ?
C35 C36 C38 122.4(3) . . ?
C37 C36 C38 120.2(4) . . ?
C32 C37 C36 120.6(3) . . ?
C32 C37 H37 119.7 . . ?
C36 C37 H37 119.7 . . ?
C36 C38 C41A 114.9(5) . . ?
C39 C38 C36 107.3(5) . . ?
C40 C38 C36 112.7(6) . . ?
C40 C38 C39 108.8(7) . . ?
C41 C38 C36 108.5(5) . . ?
C41 C38 C39 111.6(7) . . ?
C41 C38 C40 108.0(7) . . ?
C40A C38 C36 109.1(7) . . ?
C40A C38 C41A 108.3(8) . . ?
C39A C38 C36 106.4(7) . . ?
C39A C38 C41A 108.4(10) . . ?
C39A C38 C40A 109.6(9) . . ?
C38 C39 H39A 109.5 . . ?
C38 C39 H39B 109.5 . . ?
C38 C39 H39C 109.5 . . ?
H39A C39 H39B 109.5 . . ?
H39A C39 H39C 109.5 . . ?
H39B C39 H39C 109.5 . . ?
C38 C40 H40A 109.5 . . ?
C38 C40 H40B 109.5 . . ?
C38 C40 H40C 109.5 . . ?
H40A C40 H40B 109.5 . . ?
H40A C40 H40C 109.5 . . ?
H40B C40 H40C 109.5 . . ?
C38 C41 H41A 109.5 . . ?
C38 C41 H41B 109.5 . . ?
C38 C41 H41C 109.5 . . ?
H41A C41 H41B 109.5 . . ?
H41A C41 H41C 109.5 . . ?
H41B C41 H41C 109.5 . . ?
C34 C42 C43 107.9(5) . . ?
C44 C42 C34 109.8(4) . . ?
C44 C42 C43 105.6(5) . . ?
C45 C42 C34 113.0(3) . . ?
C45 C42 C43 106.5(5) . . ?
C45 C42 C44 113.4(6) . . ?
C42 C43 H43A 109.5 . . ?
C42 C43 H43B 109.5 . . ?
C42 C43 H43C 109.5 . . ?
H43A C43 H43B 109.5 . . ?
H43A C43 H43C 109.5 . . ?
H43B C43 H43C 109.5 . . ?
C42 C44 H44A 109.5 . . ?
C42 C44 H44B 109.5 . . ?
C42 C44 H44C 109.5 . . ?
H44A C44 H44B 109.5 . . ?
H44A C44 H44C 109.5 . . ?
H44B C44 H44C 109.5 . . ?
C42 C45 H45A 109.5 . . ?
C42 C45 H45B 109.5 . . ?
C42 C45 H45C 109.5 . . ?
H45A C45 H45B 109.5 . . ?
H45A C45 H45C 109.5 . . ?
H45B C45 H45C 109.5 . . ?
O13 C46 H46 107.4 . . ?
O13 C46 C47 109.7(4) . . ?
O13 C46 C48 109.9(3) . . ?
C47 C46 H46 107.4 . . ?
C47 C46 C48 114.7(4) . . ?
C48 C46 H46 107.4 . . ?
C46 C47 H47A 109.5 . . ?
C46 C47 H47B 109.5 . . ?
C46 C47 H47C 109.5 . . ?
H47A C47 H47B 109.5 . . ?
H47A C47 H47C 109.5 . . ?
H47B C47 H47C 109.5 . . ?
C46 C48 H48A 109.5 . . ?
C46 C48 H48B 109.5 . . ?
C46 C48 H48C 109.5 . . ?
H48A C48 H48B 109.5 . . ?
H48A C48 H48C 109.5 . . ?
H48B C48 H48C 109.5 . . ?
O14 C49 H49 108.5 . . ?
O14 C49 C50 108.8(2) . . ?
O14 C49 C51 108.9(3) . . ?
C50 C49 H49 108.5 . . ?
C51 C49 H49 108.5 . . ?
C51 C49 C50 113.6(3) . . ?
C49 C50 H50A 109.5 . . ?
C49 C50 H50B 109.5 . . ?
C49 C50 H50C 109.5 . . ?
H50A C50 H50B 109.5 . . ?
H50A C50 H50C 109.5 . . ?
H50B C50 H50C 109.5 . . ?
C49 C51 H51A 109.5 . . ?
C49 C51 H51B 109.5 . . ?
C49 C51 H51C 109.5 . . ?
H51A C51 H51B 109.5 . . ?
H51A C51 H51C 109.5 . . ?
H51B C51 H51C 109.5 . . ?
H53A C53 H53B 109.5 . . ?
H53A C53 H53C 109.5 . . ?
H53B C53 H53C 109.5 . . ?
C64 C53 H53A 109.5 . . ?
C64 C53 H53B 109.5 . . ?
C64 C53 H53C 109.5 . . ?
H54A C54 H54B 109.5 . . ?
H54A C54 H54C 109.5 . . ?
H54B C54 H54C 109.5 . . ?
C64 C54 H54A 109.5 . . ?
C64 C54 H54B 109.5 . . ?
C64 C54 H54C 109.5 . . ?
O16 C55 H55 108.7 . . ?
O16 C55 C56 109.5(7) . . ?
O16 C55 C57 104.9(9) . . ?
C56 C55 H55 108.7 . . ?
C56 C55 C57 116.1(10) . . ?
C57 C55 H55 108.7 . . ?
C55 C56 H56A 109.5 . . ?
C55 C56 H56B 109.5 . . ?
C55 C56 H56C 109.5 . . ?
H56A C56 H56B 109.5 . . ?
H56A C56 H56C 109.5 . . ?
H56B C56 H56C 109.5 . . ?
C55 C57 H57A 109.5 . . ?
C55 C57 H57B 109.5 . . ?
C55 C57 H57C 109.5 . . ?
H57A C57 H57B 109.5 . . ?
H57A C57 H57C 109.5 . . ?
H57B C57 H57C 109.5 . . ?
O17 C58 H58 109.4 . . ?
O17 C58 C59 105.7(7) . . ?
O17 C58 C60 103.6(8) . . ?
C59 C58 H58 109.4 . . ?
C59 C58 C60 118.8(11) . . ?
C60 C58 H58 109.4 . . ?
C58 C59 H59A 109.5 . . ?
C58 C59 H59B 109.5 . . ?
C58 C59 H59C 109.5 . . ?
H59A C59 H59B 109.5 . . ?
H59A C59 H59C 109.5 . . ?
H59B C59 H59C 109.5 . . ?
C58 C60 H60A 109.5 . . ?
C58 C60 H60B 109.5 . . ?
C58 C60 H60C 109.5 . . ?
H60A C60 H60B 109.5 . . ?
H60A C60 H60C 109.5 . . ?
H60B C60 H60C 109.5 . . ?
O18 C61 N1 123.1(3) . . ?
O18 C61 H61 118.5 . . ?
N1 C61 H61 118.5 . . ?
N1 C62 H62A 109.5 . . ?
N1 C62 H62B 109.5 . . ?
N1 C62 H62C 109.5 . . ?
H62A C62 H62B 109.5 . . ?
H62A C62 H62C 109.5 . . ?
H62B C62 H62C 109.5 . . ?
N1 C63 H63A 109.5 . . ?
N1 C63 H63B 109.5 . . ?
N1 C63 H63C 109.5 . . ?
H63A C63 H63B 109.5 . . ?
H63A C63 H63C 109.5 . . ?
H63B C63 H63C 109.5 . . ?
C38 C41A H41D 109.5 . . ?
C38 C41A H41E 109.5 . . ?
C38 C41A H41F 109.5 . . ?
H41D C41A H41E 109.5 . . ?
H41D C41A H41F 109.5 . . ?
H41E C41A H41F 109.5 . . ?
C38 C40A H40D 109.5 . . ?
C38 C40A H40E 109.5 . . ?
C38 C40A H40F 109.5 . . ?
H40D C40A H40E 109.5 . . ?
H40D C40A H40F 109.5 . . ?
H40E C40A H40F 109.5 . . ?
C38 C39A H39D 109.5 . . ?
C38 C39A H39E 109.5 . . ?
C38 C39A H39F 109.5 . . ?
H39D C39A H39E 109.5 . . ?
H39D C39A H39F 109.5 . . ?
H39E C39A H39F 109.5 . . ?
C23 C24A H24D 109.5 . . ?
C23 C24A H24E 109.5 . . ?
C23 C24A H24F 109.5 . . ?
H24D C24A H24E 109.5 . . ?
H24D C24A H24F 109.5 . . ?
H24E C24A H24F 109.5 . . ?
C23 C25A H25D 109.5 . . ?
C23 C25A H25E 109.5 . . ?
C23 C25A H25F 109.5 . . ?
H25D C25A H25E 109.5 . . ?
H25D C25A H25F 109.5 . . ?
H25E C25A H25F 109.5 . . ?
C23 C26A H26D 109.5 . . ?
C23 C26A H26E 109.5 . . ?
C23 C26A H26F 109.5 . . ?
H26D C26A H26E 109.5 . . ?
H26D C26A H26F 109.5 . . ?
H26E C26A H26F 109.5 . . ?
H8AA C8A H8AB 109.5 . . ?
H8AA C8A H8AC 109.5 . . ?
H8AB C8A H8AC 109.5 . . ?
C11A C8A H8AA 109.5 . . ?
C11A C8A H8AB 109.5 . . ?
C11A C8A H8AC 109.5 . . ?
H10D C10A H10E 109.5 . . ?
H10D C10A H10F 109.5 . . ?
H10E C10A H10F 109.5 . . ?
C11A C10A H10D 109.5 . . ?
C11A C10A H10E 109.5 . . ?
C11A C10A H10F 109.5 . . ?
H9AA C9A H9AB 109.5 . . ?
H9AA C9A H9AC 109.5 . . ?
H9AB C9A H9AC 109.5 . . ?
C11A C9A H9AA 109.5 . . ?
C11A C9A H9AB 109.5 . . ?
C11A C9A H9AC 109.5 . . ?
C8A C11A C4 111.2(8) . . ?
C8A C11A C10A 107.1(11) . . ?
C8A C11A C9A 113.3(11) . . ?
C10A C11A C4 105.8(9) . . ?
C9A C11A C4 110.7(9) . . ?
C9A C11A C10A 108.4(11) . . ?
C12 C13A H13D 109.5 . . ?
C12 C13A H13E 109.5 . . ?
C12 C13A H13F 109.5 . . ?
H13D C13A H13E 109.5 . . ?
H13D C13A H13F 109.5 . . ?
H13E C13A H13F 109.5 . . ?
C12 C14A H14D 109.5 . . ?
C12 C14A H14E 109.5 . . ?
C12 C14A H14F 109.5 . . ?
H14D C14A H14E 109.5 . . ?
H14D C14A H14F 109.5 . . ?
H14E C14A H14F 109.5 . . ?
C12 C15A H15D 109.5 . . ?
C12 C15A H15E 109.5 . . ?
C12 C15A H15F 109.5 . . ?
H15D C15A H15E 109.5 . . ?
H15D C15A H15F 109.5 . . ?
H15E C15A H15F 109.5 . . ?
C27 C29A H29D 109.5 . . ?
C27 C29A H29E 109.5 . . ?
C27 C29A H29F 109.5 . . ?
H29D C29A H29E 109.5 . . ?
H29D C29A H29F 109.5 . . ?
H29E C29A H29F 109.5 . . ?
C27 C30A H30D 109.5 . . ?
C27 C30A H30E 109.5 . . ?
C27 C30A H30F 109.5 . . ?
H30D C30A H30E 109.5 . . ?
H30D C30A H30F 109.5 . . ?
H30E C30A H30F 109.5 . . ?
C27 C28A H28D 109.5 . . ?
C27 C28A H28E 109.5 . . ?
C27 C28A H28F 109.5 . . ?
H28D C28A H28E 109.5 . . ?
H28D C28A H28F 109.5 . . ?
H28E C28A H28F 109.5 . . ?
H57D C57A H57E 109.5 . . ?
H57D C57A H57F 109.5 . . ?
H57E C57A H57F 109.5 . . ?
C55A C57A H57D 109.5 . . ?
C55A C57A H57E 109.5 . . ?
C55A C57A H57F 109.5 . . ?
O16 C55A C57A 119.5(14) . . ?
O16 C55A H55A 102.6 . . ?
O16 C55A C56A 106.8(13) . . ?
C57A C55A H55A 102.6 . . ?
C57A C55A C56A 120(2) . . ?
C56A C55A H55A 102.6 . . ?
C55A C56A H56D 109.5 . . ?
C55A C56A H56E 109.5 . . ?
C55A C56A H56F 109.5 . . ?
H56D C56A H56E 109.5 . . ?
H56D C56A H56F 109.5 . . ?
H56E C56A H56F 109.5 . . ?
O17 C58A H58A 109.1 . . ?
O17 C58A C60A 110.6(9) . . ?
O17 C58A C59A 114.6(9) . . ?
C60A C58A H58A 109.1 . . ?
C60A C58A C59A 104.1(11) . . ?
C59A C58A H58A 109.1 . . ?
C58A C60A H60D 109.5 . . ?
C58A C60A H60E 109.5 . . ?
C58A C60A H60F 109.5 . . ?
H60D C60A H60E 109.5 . . ?
H60D C60A H60F 109.5 . . ?
H60E C60A H60F 109.5 . . ?
C58A C59A H59D 109.5 . . ?
C58A C59A H59E 109.5 . . ?
C58A C59A H59F 109.5 . . ?
H59D C59A H59E 109.5 . . ?
H59D C59A H59F 109.5 . . ?
H59E C59A H59F 109.5 . . ?
O15 C64 C53 99.1(11) . . ?
O15 C64 C54 108.8(15) . . ?
O15 C64 H64 112.4 . . ?
C53 C64 H64 112.4 . . ?
C54 C64 C53 111.1(18) . . ?
C54 C64 H64 112.4 . . ?
O15 C64A H64A 112.7 . . ?
O15 C64A C53A 106.5(11) . . ?
O15 C64A C54A 110.7(10) . . ?
C53A C64A H64A 112.7 . . ?
C53A C64A C54A 100.7(14) . . ?
C54A C64A H64A 112.7 . . ?
C64A C53A H53D 109.5 . . ?
C64A C53A H53E 109.5 . . ?
C64A C53A H53F 109.5 . . ?
H53D C53A H53E 109.5 . . ?
H53D C53A H53F 109.5 . . ?
H53E C53A H53F 109.5 . . ?
C64A C54A H54D 109.5 . . ?
C64A C54A H54E 109.5 . . ?
C64A C54A H54F 109.5 . . ?
H54D C54A H54E 109.5 . . ?
H54D C54A H54F 109.5 . . ?
H54E C54A H54F 109.5 . . ?

loop_
_geom_bond_atom_site_label_1
_geom_bond_atom_site_label_2
_geom_bond_distance
_geom_bond_site_symmetry_2
_geom_bond_publ_flag
Ti1 Ti5 3.0092(6) 2_665 ?
Ti1 O1 1.8744(15) . ?
Ti1 O2 2.0414(17) . ?
Ti1 O3 1.8915(15) . ?
Ti1 O8 2.0576(17) . ?
Ti1 O11 2.0871(18) . ?
Ti1 O13 1.7883(18) . ?
Ti2 Ti5 3.0102(6) 2_665 ?
Ti2 O2 1.9759(16) . ?
Ti2 O3 2.1291(16) . ?
Ti2 O4 1.8701(16) . ?
Ti2 O5 1.9487(15) 2_665 ?
Ti2 O7 2.1156(16) . ?
Ti2 O17 1.7900(18) . ?
Ti3 O3 1.8863(15) . ?
Ti3 O4 2.0410(15) . ?
Ti3 O5 1.9158(15) . ?
Ti3 O6 2.0565(16) . ?
Ti3 O9 2.0785(16) . ?
Ti3 O14 1.8010(16) . ?
Ti4 O1 1.9078(16) 2_665 ?
Ti4 O4 1.9961(16) . ?
Ti4 O6 1.9158(16) . ?
Ti4 O10 2.0783(17) . ?
Ti4 O16 1.7864(19) . ?
Ti4 O18 2.0758(19) . ?
Ti5 O1 2.1164(16) 2_665 ?
Ti5 O2 1.8834(16) 2_665 ?
Ti5 O5 2.0242(16) . ?
Ti5 O6 1.9410(16) . ?
Ti5 O12 2.0596(18) 2_665 ?
Ti5 O15 1.7761(18) . ?
O7 C31 1.260(3) . ?
O8 C31 1.270(3) . ?
O9 C16 1.260(3) . ?
O10 C16 1.268(3) . ?
O11 C1 1.271(3) . ?
O12 C1 1.266(3) . ?
O13 C46 1.415(4) . ?
O14 C49 1.426(3) . ?
O15 C64 1.397(8) . ?
O15 C64A 1.399(6) . ?
O16 C55 1.446(6) . ?
O16 C55A 1.398(10) . ?
O17 C58 1.422(9) . ?
O17 C58A 1.434(9) . ?
O18 C61 1.255(3) . ?
N1 C61 1.302(3) . ?
N1 C62 1.457(4) . ?
N1 C63 1.452(4) . ?
C1 C2 1.494(4) . ?
C2 C3 1.378(4) . ?
C2 C7 1.386(4) . ?
C3 H3 0.9300 . ?
C3 C4 1.379(4) . ?
C4 C5 1.399(5) . ?
C4 C11 1.542(10) . ?
C4 C11A 1.552(10) . ?
C5 H5 0.9300 . ?
C5 C6 1.386(5) . ?
C6 C7 1.386(4) . ?
C6 C12 1.527(5) . ?
C7 H7 0.9300 . ?
C8 H8A 0.9600 . ?
C8 H8B 0.9600 . ?
C8 H8C 0.9600 . ?
C8 C11 1.519(11) . ?
C9 H9A 0.9600 . ?
C9 H9B 0.9600 . ?
C9 H9C 0.9600 . ?
C9 C11 1.537(10) . ?
C10 H10A 0.9600 . ?
C10 H10B 0.9600 . ?
C10 H10C 0.9600 . ?
C10 C11 1.530(10) . ?
C12 C13 1.501(6) . ?
C12 C14 1.546(8) . ?
C12 C15 1.488(8) . ?
C12 C13A 1.519(10) . ?
C12 C14A 1.481(10) . ?
C12 C15A 1.536(9) . ?
C13 H13A 0.9600 . ?
C13 H13B 0.9600 . ?
C13 H13C 0.9600 . ?
C14 H14A 0.9600 . ?
C14 H14B 0.9600 . ?
C14 H14C 0.9600 . ?
C15 H15A 0.9600 . ?
C15 H15B 0.9600 . ?
C15 H15C 0.9600 . ?
C16 C17 1.493(3) . ?
C17 C18 1.387(4) . ?
C17 C22 1.386(4) . ?
C18 H18 0.9300 . ?
C18 C19 1.380(4) . ?
C19 C20 1.386(5) . ?
C19 C23 1.549(5) . ?
C20 H20 0.9300 . ?
C20 C21 1.392(5) . ?
C21 C22 1.387(4) . ?
C21 C27 1.533(4) . ?
C22 H22 0.9300 . ?
C23 C24 1.528(7) . ?
C23 C25 1.508(8) . ?
C23 C26 1.554(7) . ?
C23 C24A 1.547(11) . ?
C23 C25A 1.504(10) . ?
C23 C26A 1.507(11) . ?
C24 H24A 0.9600 . ?
C24 H24B 0.9600 . ?
C24 H24C 0.9600 . ?
C25 H25A 0.9600 . ?
C25 H25B 0.9600 . ?
C25 H25C 0.9600 . ?
C26 H26A 0.9600 . ?
C26 H26B 0.9600 . ?
C26 H26C 0.9600 . ?
C27 C28 1.511(7) . ?
C27 C29 1.492(7) . ?
C27 C30 1.553(7) . ?
C27 C29A 1.524(9) . ?
C27 C30A 1.479(9) . ?
C27 C28A 1.567(9) . ?
C28 H28A 0.9600 . ?
C28 H28B 0.9600 . ?
C28 H28C 0.9600 . ?
C29 H29A 0.9600 . ?
C29 H29B 0.9600 . ?
C29 H29C 0.9600 . ?
C30 H30A 0.9600 . ?
C30 H30B 0.9600 . ?
C30 H30C 0.9600 . ?
C31 C32 1.503(4) . ?
C32 C33 1.382(4) . ?
C32 C37 1.388(4) . ?
C33 H33 0.9300 . ?
C33 C34 1.394(4) . ?
C34 C35 1.385(6) . ?
C34 C42 1.536(6) . ?
C35 H35 0.9300 . ?
C35 C36 1.382(6) . ?
C36 C37 1.388(4) . ?
C36 C38 1.542(5) . ?
C37 H37 0.9300 . ?
C38 C39 1.531(8) . ?
C38 C40 1.530(7) . ?
C38 C41 1.525(8) . ?
C38 C41A 1.546(9) . ?
C38 C40A 1.533(9) . ?
C38 C39A 1.530(9) . ?
C39 H39A 0.9600 . ?
C39 H39B 0.9600 . ?
C39 H39C 0.9600 . ?
C40 H40A 0.9600 . ?
C40 H40B 0.9600 . ?
C40 H40C 0.9600 . ?
C41 H41A 0.9600 . ?
C41 H41B 0.9600 . ?
C41 H41C 0.9600 . ?
C42 C43 1.556(8) . ?
C42 C44 1.497(7) . ?
C42 C45 1.479(7) . ?
C43 H43A 0.9600 . ?
C43 H43B 0.9600 . ?
C43 H43C 0.9600 . ?
C44 H44A 0.9600 . ?
C44 H44B 0.9600 . ?
C44 H44C 0.9600 . ?
C45 H45A 0.9600 . ?
C45 H45B 0.9600 . ?
C45 H45C 0.9600 . ?
C46 H46 0.9800 . ?
C46 C47 1.496(6) . ?
C46 C48 1.498(6) . ?
C47 H47A 0.9600 . ?
C47 H47B 0.9600 . ?
C47 H47C 0.9600 . ?
C48 H48A 0.9600 . ?
C48 H48B 0.9600 . ?
C48 H48C 0.9600 . ?
C49 H49 0.9800 . ?
C49 C50 1.511(5) . ?
C49 C51 1.508(5) . ?
C50 H50A 0.9600 . ?
C50 H50B 0.9600 . ?
C50 H50C 0.9600 . ?
C51 H51A 0.9600 . ?
C51 H51B 0.9600 . ?
C51 H51C 0.9600 . ?
C53 H53A 0.9600 . ?
C53 H53B 0.9600 . ?
C53 H53C 0.9600 . ?
C53 C64 1.595(16) . ?
C54 H54A 0.9600 . ?
C54 H54B 0.9600 . ?
C54 H54C 0.9600 . ?
C54 C64 1.533(18) . ?
C55 H55 0.9800 . ?
C55 C56 1.455(9) . ?
C55 C57 1.530(10) . ?
C56 H56A 0.9600 . ?
C56 H56B 0.9600 . ?
C56 H56C 0.9600 . ?
C57 H57A 0.9600 . ?
C57 H57B 0.9600 . ?
C57 H57C 0.9600 . ?
C58 H58 0.9800 . ?
C58 C59 1.517(11) . ?
C58 C60 1.555(13) . ?
C59 H59A 0.9600 . ?
C59 H59B 0.9600 . ?
C59 H59C 0.9600 . ?
C60 H60A 0.9600 . ?
C60 H60B 0.9600 . ?
C60 H60C 0.9600 . ?
C61 H61 0.9300 . ?
C62 H62A 0.9600 . ?
C62 H62B 0.9600 . ?
C62 H62C 0.9600 . ?
C63 H63A 0.9600 . ?
C63 H63B 0.9600 . ?
C63 H63C 0.9600 . ?
C41A H41D 0.9600 . ?
C41A H41E 0.9600 . ?
C41A H41F 0.9600 . ?
C40A H40D 0.9600 . ?
C40A H40E 0.9600 . ?
C40A H40F 0.9600 . ?
C39A H39D 0.9600 . ?
C39A H39E 0.9600 . ?
C39A H39F 0.9600 . ?
C24A H24D 0.9600 . ?
C24A H24E 0.9600 . ?
C24A H24F 0.9600 . ?
C25A H25D 0.9600 . ?
C25A H25E 0.9600 . ?
C25A H25F 0.9600 . ?
C26A H26D 0.9600 . ?
C26A H26E 0.9600 . ?
C26A H26F 0.9600 . ?
C8A H8AA 0.9600 . ?
C8A H8AB 0.9600 . ?
C8A H8AC 0.9600 . ?
C8A C11A 1.516(10) . ?
C10A H10D 0.9600 . ?
C10A H10E 0.9600 . ?
C10A H10F 0.9600 . ?
C10A C11A 1.547(11) . ?
C9A H9AA 0.9600 . ?
C9A H9AB 0.9600 . ?
C9A H9AC 0.9600 . ?
C9A C11A 1.520(11) . ?
C13A H13D 0.9600 . ?
C13A H13E 0.9600 . ?
C13A H13F 0.9600 . ?
C14A H14D 0.9600 . ?
C14A H14E 0.9600 . ?
C14A H14F 0.9600 . ?
C15A H15D 0.9600 . ?
C15A H15E 0.9600 . ?
C15A H15F 0.9600 . ?
C29A H29D 0.9600 . ?
C29A H29E 0.9600 . ?
C29A H29F 0.9600 . ?
C30A H30D 0.9600 . ?
C30A H30E 0.9600 . ?
C30A H30F 0.9600 . ?
C28A H28D 0.9600 . ?
C28A H28E 0.9600 . ?
C28A H28F 0.9600 . ?
C57A H57D 0.9600 . ?
C57A H57E 0.9600 . ?
C57A H57F 0.9600 . ?
C57A C55A 1.414(16) . ?
C55A H55A 0.9800 . ?
C55A C56A 1.523(16) . ?
C56A H56D 0.9600 . ?
C56A H56E 0.9600 . ?
C56A H56F 0.9600 . ?
C58A H58A 0.9800 . ?
C58A C60A 1.483(13) . ?
C58A C59A 1.506(13) . ?
C60A H60D 0.9600 . ?
C60A H60E 0.9600 . ?
C60A H60F 0.9600 . ?
C59A H59D 0.9600 . ?
C59A H59E 0.9600 . ?
C59A H59F 0.9600 . ?
C64 H64 0.9800 . ?
C64A H64A 0.9800 . ?
C64A C53A 1.542(15) . ?
C64A C54A 1.546(14) . ?
C53A H53D 0.9600 . ?
C53A H53E 0.9600 . ?
C53A H53F 0.9600 . ?
C54A H54D 0.9600 . ?
C54A H54E 0.9600 . ?
C54A H54F 0.9600 . ?

loop_
_geom_torsion_atom_site_label_1
_geom_torsion_atom_site_label_2
_geom_torsion_atom_site_label_3
_geom_torsion_atom_site_label_4
_geom_torsion
_geom_torsion_site_symmetry_1
_geom_torsion_site_symmetry_2
_geom_torsion_site_symmetry_3
_geom_torsion_site_symmetry_4
_geom_torsion_publ_flag
Ti1 Ti5 O15 C64 104(3) 2_665 . . . ?
Ti1 Ti5 O15 C64A 16.7(9) 2_665 . . . ?
Ti1 O8 C31 O7 -9.8(4) . . . . ?
Ti1 O8 C31 C32 167.29(16) . . . . ?
Ti1 O11 C1 O12 -13.7(4) . . . . ?
Ti1 O11 C1 C2 167.31(18) . . . . ?
Ti1 O13 C46 C47 -61.6(6) . . . . ?
Ti1 O13 C46 C48 65.4(6) . . . . ?
Ti2 Ti5 O15 C64 166(3) 2_665 . . . ?
Ti2 Ti5 O15 C64A 78.5(8) 2_665 . . . ?
Ti2 O7 C31 O8 15.8(4) . . . . ?
Ti2 O7 C31 C32 -161.26(17) . . . . ?
Ti2 O17 C58 C59 -63.6(16) . . . . ?
Ti2 O17 C58 C60 62.1(15) . . . . ?
Ti2 O17 C58A C60A -142.6(8) . . . . ?
Ti2 O17 C58A C59A 100.1(14) . . . . ?
Ti3 O9 C16 O10 2.5(4) . . . . ?
Ti3 O9 C16 C17 -174.00(17) . . . . ?
Ti3 O14 C49 C50 96.0(3) . . . . ?
Ti3 O14 C49 C51 -139.7(3) . . . . ?
Ti4 O10 C16 O9 -9.4(4) . . . . ?
Ti4 O10 C16 C17 167.12(18) . . . . ?
Ti4 O16 C55 C56 78.6(10) . . . . ?
Ti4 O16 C55 C57 -156.1(9) . . . . ?
Ti4 O16 C55A C57A 17(6) . . . . ?
Ti4 O16 C55A C56A -122(3) . . . . ?
Ti4 O18 C61 N1 -175.5(2) . . . . ?
Ti5 Ti1 O1 Ti4 143.8(3) 2_665 . . 2_665 ?
Ti5 Ti1 O3 Ti2 40.18(5) 2_665 . . . ?
Ti5 Ti1 O3 Ti3 -154.7(3) 2_665 . . . ?
Ti5 Ti1 O13 C46 -78.9(5) 2_665 . . . ?
Ti5 Ti2 O4 Ti3 -76.77(8) 2_665 . . . ?
Ti5 Ti2 O4 Ti4 123.63(19) 2_665 . . . ?
Ti5 Ti2 O17 C58 120.6(12) 2_665 . . . ?
Ti5 Ti2 O17 C58A 109.9(8) 2_665 . . . ?
Ti5 O12 C1 O11 -3.9(4) 2_665 . . . ?
Ti5 O12 C1 C2 175.11(19) 2_665 . . . ?
Ti5 O15 C64 C53 -176(2) . . . . ?
Ti5 O15 C64 C54 -60(4) . . . . ?
Ti5 O15 C64A C53A 97.5(15) . . . . ?
Ti5 O15 C64A C54A -153.9(9) . . . . ?
O1 Ti1 O3 Ti2 84.34(7) . . . . ?
O1 Ti1 O3 Ti3 -110.6(3) . . . . ?
O1 Ti1 O13 C46 -95.2(5) . . . . ?
O1 Ti4 O16 C55 104.4(6) 2_665 . . . ?
O1 Ti4 O16 C55A 149(5) 2_665 . . . ?
O1 Ti5 O15 C64 13(3) 2_665 . . . ?
O1 Ti5 O15 C64A -74.6(9) 2_665 . . . ?
O2 Ti1 O1 Ti4 138.6(3) . . . 2_665 ?
O2 Ti1 O1 Ti5 -5.20(6) . . . 2_665 ?
O2 Ti1 O3 Ti2 2.99(6) . . . . ?
O2 Ti1 O3 Ti3 168.1(3) . . . . ?
O2 Ti2 O4 Ti3 -14.96(19) . . . . ?
O2 Ti2 O4 Ti4 -174.56(16) . . . . ?
O2 Ti2 O17 C58 81.9(12) . . . . ?
O2 Ti2 O17 C58A 71.2(8) . . . . ?
O2 Ti5 O15 C64 125(3) 2_665 . . . ?
O2 Ti5 O15 C64A 37.1(8) 2_665 . . . ?
O3 Ti1 O1 Ti4 56.2(3) . . . 2_665 ?
O3 Ti1 O1 Ti5 -87.56(7) . . . 2_665 ?
O3 Ti1 O13 C46 167.0(5) . . . . ?
O3 Ti2 O4 Ti3 -5.50(6) . . . . ?
O3 Ti2 O4 Ti4 -165.1(2) . . . . ?
O3 Ti2 O17 C58 -15.8(13) . . . . ?
O3 Ti2 O17 C58A -26.5(9) . . . . ?
O3 Ti3 O14 C49 -97.6(3) . . . . ?
O4 Ti2 O17 C58 -96.3(12) . . . . ?
O4 Ti2 O17 C58A -107.0(8) . . . . ?
O4 Ti3 O3 Ti1 -170.4(3) . . . . ?
O4 Ti3 O3 Ti2 -5.34(6) . . . . ?
O4 Ti3 O14 C49 -8.8(5) . . . . ?
O4 Ti4 O16 C55 -41.3(7) . . . . ?
O4 Ti4 O16 C55A 4(5) . . . . ?
O5 Ti2 O4 Ti3 -98.47(7) 2_665 . . . ?
O5 Ti2 O4 Ti4 101.9(2) 2_665 . . . ?
O5 Ti2 O17 C58 162.9(12) 2_665 . . . ?
O5 Ti2 O17 C58A 152.1(8) 2_665 . . . ?
O5 Ti3 O3 Ti1 95.7(3) . . . . ?
O5 Ti3 O3 Ti2 -99.25(7) . . . . ?
O5 Ti3 O14 C49 160.5(3) . . . . ?
O5 Ti5 O15 C64 -153(3) . . . . ?
O5 Ti5 O15 C64A 119.2(8) . . . . ?
O6 Ti3 O3 Ti1 -175.85(19) . . . . ?
O6 Ti3 O3 Ti2 -10.8(2) . . . . ?
O6 Ti3 O14 C49 78.9(3) . . . . ?
O6 Ti4 O16 C55 -170.5(6) . . . . ?
O6 Ti4 O16 C55A -125(5) . . . . ?
O6 Ti5 O15 C64 -71(3) . . . . ?
O6 Ti5 O15 C64A -158.4(8) . . . . ?
O7 Ti2 O4 Ti3 73.66(8) . . . . ?
O7 Ti2 O4 Ti4 -85.9(2) . . . . ?
O7 Ti2 O17 C58 2.0(12) . . . . ?
O7 Ti2 O17 C58A -8.8(8) . . . . ?
O7 C31 C32 C33 0.6(4) . . . . ?
O7 C31 C32 C37 176.0(3) . . . . ?
O8 Ti1 O1 Ti4 152.2(3) . . . 2_665 ?
O8 Ti1 O1 Ti5 8.4(3) . . . 2_665 ?
O8 Ti1 O3 Ti2 -78.84(7) . . . . ?
O8 Ti1 O3 Ti3 86.3(3) . . . . ?
O8 Ti1 O13 C46 78.6(5) . . . . ?
O8 C31 C32 C33 -176.8(3) . . . . ?
O8 C31 C32 C37 -1.3(4) . . . . ?
O9 Ti3 O3 Ti1 -90.0(3) . . . . ?
O9 Ti3 O3 Ti2 75.04(7) . . . . ?
O9 Ti3 O14 C49 -2.0(3) . . . . ?
O9 C16 C17 C18 170.4(3) . . . . ?
O9 C16 C17 C22 -3.2(4) . . . . ?
O10 Ti4 O16 C55 -83.0(6) . . . . ?
O10 Ti4 O16 C55A -38(5) . . . . ?
O10 C16 C17 C18 -6.4(4) . . . . ?
O10 C16 C17 C22 180.0(3) . . . . ?
O11 Ti1 O1 Ti4 -138.8(3) . . . 2_665 ?
O11 Ti1 O1 Ti5 77.40(8) . . . 2_665 ?
O11 Ti1 O3 Ti2 -8.0(3) . . . . ?
O11 Ti1 O3 Ti3 157.1(2) . . . . ?
O11 Ti1 O13 C46 -8.9(5) . . . . ?
O11 C1 C2 C3 13.1(4) . . . . ?
O11 C1 C2 C7 -167.5(3) . . . . ?
O12 Ti5 O15 C64 35(3) 2_665 . . . ?
O12 Ti5 O15 C64A -52.7(8) 2_665 . . . ?
O12 C1 C2 C3 -165.9(3) . . . . ?
O12 C1 C2 C7 13.4(4) . . . . ?
O13 Ti1 O1 Ti4 -49.8(3) . . . 2_665 ?
O13 Ti1 O1 Ti5 166.48(7) . . . 2_665 ?
O13 Ti1 O3 Ti2 -171.76(7) . . . . ?
O13 Ti1 O3 Ti3 -6.7(3) . . . . ?
O14 Ti3 O3 Ti1 -4.9(3) . . . . ?
O14 Ti3 O3 Ti2 160.11(7) . . . . ?
O17 Ti2 O4 Ti3 160.81(7) . . . . ?
O17 Ti2 O4 Ti4 1.2(2) . . . . ?
O18 Ti4 O16 C55 15.4(6) . . . . ?
O18 Ti4 O16 C55A 61(5) . . . . ?
C1 C2 C3 C4 178.5(3) . . . . ?
C1 C2 C7 C6 179.9(3) . . . . ?
C2 C3 C4 C5 1.6(6) . . . . ?
C2 C3 C4 C11 175.1(7) . . . . ?
C2 C3 C4 C11A -173.5(7) . . . . ?
C3 C2 C7 C6 -0.8(5) . . . . ?
C3 C4 C5 C6 -0.7(7) . . . . ?
C3 C4 C11 C8 -68.0(11) . . . . ?
C3 C4 C11 C9 51.9(12) . . . . ?
C3 C4 C11 C10 167.1(9) . . . . ?
C3 C4 C11A C8A -14.3(14) . . . . ?
C3 C4 C11A C10A -130.3(10) . . . . ?
C3 C4 C11A C9A 112.6(11) . . . . ?
C4 C5 C6 C7 -0.8(7) . . . . ?
C4 C5 C6 C12 179.4(4) . . . . ?
C5 C4 C11 C8 105.3(10) . . . . ?
C5 C4 C11 C9 -134.9(9) . . . . ?
C5 C4 C11 C10 -19.7(13) . . . . ?
C5 C4 C11A C8A 170.8(9) . . . . ?
C5 C4 C11A C10A 54.9(12) . . . . ?
C5 C4 C11A C9A -62.3(12) . . . . ?
C5 C6 C7 C2 1.6(6) . . . . ?
C5 C6 C12 C13 -1.4(8) . . . . ?
C5 C6 C12 C14 113.8(6) . . . . ?
C5 C6 C12 C15 -129.1(8) . . . . ?
C5 C6 C12 C13A -68.9(11) . . . . ?
C5 C6 C12 C14A 53.6(12) . . . . ?
C5 C6 C12 C15A -178.2(10) . . . . ?
C7 C2 C3 C4 -0.9(6) . . . . ?
C7 C6 C12 C13 178.8(5) . . . . ?
C7 C6 C12 C14 -66.0(7) . . . . ?
C7 C6 C12 C15 51.1(9) . . . . ?
C7 C6 C12 C13A 111.3(11) . . . . ?
C7 C6 C12 C14A -126.2(12) . . . . ?
C7 C6 C12 C15A 2.0(11) . . . . ?
C11 C4 C5 C6 -174.2(7) . . . . ?
C12 C6 C7 C2 -178.6(4) . . . . ?
C16 C17 C18 C19 -171.7(3) . . . . ?
C16 C17 C22 C21 171.8(3) . . . . ?
C17 C18 C19 C20 -1.3(6) . . . . ?
C17 C18 C19 C23 177.9(4) . . . . ?
C18 C17 C22 C21 -1.9(5) . . . . ?
C18 C19 C20 C21 0.7(7) . . . . ?
C18 C19 C23 C24 -1.1(8) . . . . ?
C18 C19 C23 C25 -124.8(6) . . . . ?
C18 C19 C23 C26 117.1(6) . . . . ?
C18 C19 C23 C24A -63.7(13) . . . . ?
C18 C19 C23 C25A 179.8(15) . . . . ?
C18 C19 C23 C26A 51.4(13) . . . . ?
C19 C20 C21 C22 -0.7(7) . . . . ?
C19 C20 C21 C27 178.3(4) . . . . ?
C20 C19 C23 C24 178.1(6) . . . . ?
C20 C19 C23 C25 54.4(7) . . . . ?
C20 C19 C23 C26 -63.7(7) . . . . ?
C20 C19 C23 C24A 115.5(13) . . . . ?
C20 C19 C23 C25A -1.0(16) . . . . ?
C20 C19 C23 C26A -129.4(13) . . . . ?
C20 C21 C22 C17 1.2(5) . . . . ?
C20 C21 C27 C28 175.3(6) . . . . ?
C20 C21 C27 C29 -59.9(7) . . . . ?
C20 C21 C27 C30 57.8(7) . . . . ?
C20 C21 C27 C29A -1.9(11) . . . . ?
C20 C21 C27 C30A 129.1(9) . . . . ?
C20 C21 C27 C28A -114.5(8) . . . . ?
C22 C17 C18 C19 1.9(6) . . . . ?
C22 C21 C27 C28 -5.8(7) . . . . ?
C22 C21 C27 C29 119.0(6) . . . . ?
C22 C21 C27 C30 -123.3(6) . . . . ?
C22 C21 C27 C29A 177.0(10) . . . . ?
C22 C21 C27 C30A -52.0(10) . . . . ?
C22 C21 C27 C28A 64.4(8) . . . . ?
C23 C19 C20 C21 -178.5(4) . . . . ?
C27 C21 C22 C17 -177.7(3) . . . . ?
C31 C32 C33 C34 174.0(3) . . . . ?
C31 C32 C37 C36 -174.0(3) . . . . ?
C32 C33 C34 C35 0.4(5) . . . . ?
C32 C33 C34 C42 -178.0(4) . . . . ?
C33 C32 C37 C36 1.5(5) . . . . ?
C33 C34 C35 C36 0.5(6) . . . . ?
C33 C34 C42 C43 119.6(5) . . . . ?
C33 C34 C42 C44 -125.7(5) . . . . ?
C33 C34 C42 C45 2.1(7) . . . . ?
C34 C35 C36 C37 -0.4(6) . . . . ?
C34 C35 C36 C38 179.8(4) . . . . ?
C35 C34 C42 C43 -58.8(6) . . . . ?
C35 C34 C42 C44 55.9(7) . . . . ?
C35 C34 C42 C45 -176.3(5) . . . . ?
C35 C36 C37 C32 -0.6(5) . . . . ?
C35 C36 C38 C39 117.4(7) . . . . ?
C35 C36 C38 C40 -2.3(9) . . . . ?
C35 C36 C38 C41 -121.9(7) . . . . ?
C35 C36 C38 C41A -172.7(9) . . . . ?
C35 C36 C38 C40A -50.9(10) . . . . ?
C35 C36 C38 C39A 67.4(11) . . . . ?
C37 C32 C33 C34 -1.4(5) . . . . ?
C37 C36 C38 C39 -62.4(7) . . . . ?
C37 C36 C38 C40 177.9(8) . . . . ?
C37 C36 C38 C41 58.3(8) . . . . ?
C37 C36 C38 C41A 7.5(10) . . . . ?
C37 C36 C38 C40A 129.3(9) . . . . ?
C37 C36 C38 C39A -112.4(11) . . . . ?
C38 C36 C37 C32 179.2(3) . . . . ?
C42 C34 C35 C36 179.0(4) . . . . ?
C62 N1 C61 O18 1.6(5) . . . . ?
C63 N1 C61 O18 -177.9(3) . . . . ?
C11A C4 C5 C6 174.4(7) . . . . ?
